data_7212896
loop_
_publ_author_name
'De Zorzi, Rita'
'Guidolin, Nicol'
'Randaccio, Lucio'
'Geremia, Silvano'

_publ_section_title
;
 A bifunctionalized porous material containing discrete assemblies of
 copper-porphyrins and calixarenes metallated by ion diffusion
;
_journal_issue 12
_journal_name_full CrystEngComm
_journal_page_first 4056
_journal_paper_doi 10.1039/c0ce00440e
_journal_volume 12
_journal_year 2010
_chemical_formula_sum 'C288 H342.38 Cu3 N24 Na20 O159.26 S16'
_chemical_formula_weight 7851.62
_chemical_name_systematic
;
?
;
_space_group_IT_number 88
_symmetry_space_group_name_Hall '-I 4ad'
_symmetry_space_group_name_H-M 'I 41/a :2'
_atom_sites_solution_hydrogens geom
_atom_sites_solution_primary direct
_atom_sites_solution_secondary difmap
_audit_creation_date 2009-07-10T17:00:20-00:00
_audit_creation_method 'WinGX routine CIF_UPDATE'
_cell_angle_alpha 90
_cell_angle_beta 90
_cell_angle_gamma 90
_cell_formula_units_Z 8
_cell_length_a 50.4110(7)
_cell_length_b 50.4110(7)
_cell_length_c 48.0820(6)
_cell_measurement_temperature 100(2)
_cell_volume 122189(3)
_computing_structure_refinement 'SHELXL-97 (Sheldrick, 1997)'
_diffrn_ambient_temperature 100(2)
_diffrn_measured_fraction_theta_full 0.99
_diffrn_measured_fraction_theta_max 0.99
_diffrn_radiation_monochromator graphite
_diffrn_radiation_wavelength 1
_diffrn_reflns_av_R_equivalents 0
_diffrn_reflns_av_unetI/netI 0.0465
_diffrn_reflns_limit_h_max 47
_diffrn_reflns_limit_h_min 0
_diffrn_reflns_limit_k_max 48
_diffrn_reflns_limit_k_min 0
_diffrn_reflns_limit_l_max 45
_diffrn_reflns_limit_l_min 0
_diffrn_reflns_number 27353
_diffrn_reflns_theta_full 28.43
_diffrn_reflns_theta_max 28.43
_diffrn_reflns_theta_min 2.13
_exptl_absorpt_coefficient_mu 0.554
_exptl_absorpt_correction_type sphere
_exptl_crystal_density_diffrn 0.854
_exptl_crystal_density_method 'not measured'
_exptl_crystal_F_000 32603
_refine_diff_density_max 0.965
_refine_diff_density_min -0.513
_refine_diff_density_rms 0.085
_refine_ls_extinction_coef 0.00077(3)
_refine_ls_extinction_expression Fc^*^=kFc[1+0.001xFc^2^\l^3^/sin(2\q)]^-1/4^
_refine_ls_extinction_method SHELXL
_refine_ls_goodness_of_fit_ref 1.053
_refine_ls_hydrogen_treatment constr
_refine_ls_matrix_type full
_refine_ls_number_parameters 2116
_refine_ls_number_reflns 27353
_refine_ls_number_restraints 2963
_refine_ls_restrained_S_all 1.024
_refine_ls_R_factor_all 0.1242
_refine_ls_R_factor_gt 0.1023
_refine_ls_shift/su_max 0.019
_refine_ls_shift/su_mean 0.001
_refine_ls_structure_factor_coef Fsqd
_refine_ls_weighting_details 'calc w=1/[\s^2^(Fo^2^)+(0.2000P)^2^+0.0000P] where P=(Fo^2^+2Fc^2^)/3'
_refine_ls_weighting_scheme calc
_refine_ls_wR_factor_gt 0.2637
_refine_ls_wR_factor_ref 0.2839
_reflns_number_gt 16988
_reflns_number_total 27353
_reflns_threshold_expression >2sigma(I)
_cod_data_source_file c0ce00440e.txt
_cod_data_source_block cuporf_new2
_cod_depositor_comments
;

2024-03-12
Z value and formula fixed to values more according to usual
chemical conventions.                 miguel
;
_cod_original_formula_weight 3925.81
_cod_original_formula_units_Z 16
_cod_original_formula_sum 'C144 H171.19 Cu1.50 N12 Na10 O79.63 S8'
_cod_database_code 7212896

loop_
_symmetry_equiv_pos_as_xyz
'x, y, z'
'-x+1/2, -y, z+1/2'
'-y+3/4, x+1/4, z+1/4'
'y+3/4, -x+3/4, z+3/4'
'x+1/2, y+1/2, z+1/2'
'-x+1, -y+1/2, z+1'
'-y+5/4, x+3/4, z+3/4'
'y+5/4, -x+5/4, z+5/4'
'-x, -y, -z'
'x-1/2, y, -z-1/2'
'y-3/4, -x-1/4, -z-1/4'
'-y-3/4, x-3/4, -z-3/4'
'-x+1/2, -y+1/2, -z+1/2'
'x, y+1/2, -z'
'y-1/4, -x+1/4, -z+1/4'
'-y-1/4, x-1/4, -z-1/4'

loop_
_atom_site_label
_atom_site_type_symbol
_atom_site_fract_x
_atom_site_fract_y
_atom_site_fract_z
_atom_site_U_iso_or_equiv
_atom_site_adp_type
_atom_site_occupancy
_atom_site_symmetry_multiplicity
_atom_site_calc_flag
_atom_site_refinement_flags
_atom_site_disorder_assembly
_atom_site_disorder_group
Cu_1 Cu 0.491835(14) 0.581870(15) 0.505874(14) 0.0800(3) Uani 1 1 d U . .
N1_1 N 0.46657(10) 0.57552(10) 0.53717(9) 0.0818(14) Uani 1 1 d U . .
C01_1 C 0.44015(13) 0.58111(13) 0.53756(12) 0.0829(17) Uani 1 1 d U . .
C02_1 C 0.42922(14) 0.57498(15) 0.56474(13) 0.103(2) Uani 1 1 d U . .
H02_1 H 0.4115 0.5762 0.5701 0.124 Uiso 1 1 calc R . .
C03_1 C 0.44967(14) 0.56726(14) 0.58062(13) 0.097(2) Uani 1 1 d U . .
H03_1 H 0.4487 0.5626 0.5993 0.117 Uiso 1 1 calc R . .
C04_1 C 0.47289(14) 0.56734(13) 0.56417(12) 0.0851(17) Uani 1 1 d U . .
C05_1 C 0.49804(14) 0.56086(13) 0.57277(12) 0.0856(18) Uani 1 1 d U . .
N5_1 N 0.50475(10) 0.54305(17) 0.65930(9) 0.198(5) Uani 1 1 d GU . .
C09_1 C 0.50899(11) 0.52311(13) 0.63984(15) 0.176(4) Uani 1 1 d GU A .
H09_1 H 0.5132 0.506 0.6457 0.212 Uiso 1 1 calc R . .
C10_1 C 0.50698(11) 0.52869(12) 0.61161(13) 0.131(3) Uani 1 1 d GU . .
H10_1 H 0.5098 0.5154 0.5986 0.158 Uiso 1 1 calc R . .
C06_1 C 0.50073(9) 0.55421(13) 0.60284(8) 0.101(2) Uani 1 1 d GU . .
C07_1 C 0.49649(11) 0.57415(10) 0.62231(12) 0.141(3) Uani 1 1 d GU . .
H07_1 H 0.4923 0.5912 0.6164 0.169 Uiso 1 1 calc R . .
C08_1 C 0.49850(11) 0.56857(15) 0.65054(11) 0.206(5) Uani 1 1 d GU . .
H08_1 H 0.4957 0.5819 0.6636 0.247 Uiso 1 1 calc R . .
C11_1 C 0.5046(2) 0.5330(4) 0.6882(2) 0.337(11) Uani 1 1 d U . .
H11A_1 H 0.5202 0.5225 0.6914 0.506 Uiso 1 1 calc R . .
H11B_1 H 0.4891 0.5223 0.6911 0.506 Uiso 1 1 calc R . .
H11C_1 H 0.5044 0.5477 0.7009 0.506 Uiso 1 1 calc R . .
N2_1 N 0.46235(10) 0.59684(9) 0.48283(9) 0.0800(13) Uani 1 1 d U . .
C21_1 C 0.46324(13) 0.60668(12) 0.45588(12) 0.0791(16) Uani 1 1 d U . .
C22_1 C 0.43751(13) 0.61516(13) 0.44712(13) 0.0868(18) Uani 1 1 d U . .
H22_1 H 0.4332 0.6224 0.4299 0.104 Uiso 1 1 calc R . .
C23_1 C 0.42115(13) 0.61099(13) 0.46758(13) 0.0868(18) Uani 1 1 d U . .
H23_1 H 0.4031 0.6148 0.4676 0.104 Uiso 1 1 calc R . .
C24_1 C 0.43587(12) 0.59933(12) 0.49034(12) 0.0771(16) Uani 1 1 d U . .
C25_1 C 0.42580(12) 0.59218(12) 0.51579(12) 0.0816(17) Uani 1 1 d U . .
C26_1 C 0.39643(14) 0.59641(16) 0.52119(12) 0.0893(18) Uani 1 1 d U . .
C27_1 C 0.38623(15) 0.62184(16) 0.52021(13) 0.0947(19) Uani 1 1 d U . .
H27_1 H 0.397 0.636 0.5151 0.114 Uiso 1 1 calc R . .
C28_1 C 0.35966(18) 0.62627(17) 0.52693(14) 0.105(2) Uani 1 1 d U . .
H28_1 H 0.3525 0.6433 0.5261 0.126 Uiso 1 1 calc R . .
N6_1 N 0.34487(12) 0.60589(18) 0.53454(11) 0.1032(17) Uani 1 1 d U . .
C29_1 C 0.35345(15) 0.58095(19) 0.53505(13) 0.096(2) Uani 1 1 d U . .
H29_1 H 0.342 0.5672 0.5399 0.116 Uiso 1 1 calc R . .
C30_1 C 0.37893(15) 0.57592(15) 0.52844(12) 0.0919(19) Uani 1 1 d U . .
H30_1 H 0.385 0.5585 0.5287 0.11 Uiso 1 1 calc R . .
C31_1 C 0.31573(15) 0.61143(19) 0.54211(17) 0.143(3) Uani 1 1 d U . .
H31A_1 H 0.3065 0.6177 0.5259 0.214 Uiso 1 1 calc R . .
H31B_1 H 0.315 0.6247 0.5564 0.214 Uiso 1 1 calc R . .
H31C_1 H 0.3076 0.5954 0.5487 0.214 Uiso 1 1 calc R . .
N3_1 N 0.51695(10) 0.58815(11) 0.47492(9) 0.0878(15) Uani 1 1 d U . .
C41_1 C 0.54393(14) 0.58428(14) 0.47489(13) 0.0951(19) Uani 1 1 d U . .
C42_1 C 0.55482(15) 0.59214(17) 0.44859(15) 0.122(3) Uani 1 1 d U . .
H42_1 H 0.5726 0.5916 0.4436 0.146 Uiso 1 1 calc R . .
C43_1 C 0.53504(15) 0.60027(18) 0.43262(14) 0.122(3) Uani 1 1 d U . .
H43_1 H 0.5364 0.606 0.4143 0.146 Uiso 1 1 calc R . .
C44_1 C 0.51133(14) 0.59863(15) 0.44873(13) 0.097(2) Uani 1 1 d U . .
C45_1 C 0.48620(14) 0.60653(13) 0.44046(12) 0.0914(18) Uani 1 1 d U . .
C46_1 C 0.48456(12) 0.61760(17) 0.41074(13) 0.098(2) Uani 1 1 d U . .
C47_1 C 0.47771(14) 0.64398(18) 0.40653(16) 0.112(2) Uani 1 1 d U . .
H47_1 H 0.4731 0.6553 0.421 0.135 Uiso 1 1 calc R . .
C48_1 C 0.47835(15) 0.65245(18) 0.3780(2) 0.123(3) Uani 1 1 d U . .
H48_1 H 0.4739 0.6698 0.3735 0.148 Uiso 1 1 calc R . .
N7_1 N 0.48539(13) 0.63551(19) 0.35747(13) 0.115(2) Uani 1 1 d U . .
C49_1 C 0.49144(14) 0.6104(2) 0.36215(17) 0.113(2) Uani 1 1 d U . .
H49_1 H 0.496 0.5994 0.3474 0.136 Uiso 1 1 calc R . .
C50_1 C 0.49096(12) 0.60097(16) 0.38826(14) 0.101(2) Uani 1 1 d U . .
H50_1 H 0.4949 0.5832 0.3915 0.121 Uiso 1 1 calc R . .
C51_1 C 0.48632(19) 0.6467(2) 0.32799(16) 0.173(4) Uani 1 1 d U . .
H51A_1 H 0.4974 0.6357 0.3166 0.26 Uiso 1 1 calc R . .
H51B_1 H 0.4934 0.6644 0.3284 0.26 Uiso 1 1 calc R . .
H51C_1 H 0.4687 0.6471 0.3204 0.26 Uiso 1 1 calc R . .
N4_1 N 0.52168(10) 0.56746(10) 0.52946(9) 0.0800(13) Uani 1 1 d U . .
C61_1 C 0.52088(13) 0.56010(12) 0.55690(12) 0.0818(17) Uani 1 1 d U . .
C62_1 C 0.54675(14) 0.55367(14) 0.56613(14) 0.098(2) Uani 1 1 d U . .
H62_1 H 0.5511 0.5475 0.5838 0.118 Uiso 1 1 calc R . .
C63_1 C 0.56370(13) 0.55780(13) 0.54557(13) 0.0921(19) Uani 1 1 d U . .
H63_1 H 0.582 0.5555 0.5461 0.111 Uiso 1 1 calc R . .
C64_1 C 0.54805(13) 0.56650(13) 0.52233(13) 0.0858(17) Uani 1 1 d U . .
C65_1 C 0.55862(12) 0.57531(13) 0.49675(12) 0.0850(18) Uani 1 1 d U . .
C66_1 C 0.58796(14) 0.57422(17) 0.49336(12) 0.0885(18) Uani 1 1 d U . .
C67_1 C 0.60151(16) 0.55152(17) 0.49368(13) 0.098(2) Uani 1 1 d U . .
H67_1 H 0.5928 0.5358 0.498 0.117 Uiso 1 1 calc R . .
C68_1 C 0.62835(18) 0.55092(18) 0.48765(13) 0.102(2) Uani 1 1 d U . .
H68_1 H 0.6377 0.535 0.488 0.122 Uiso 1 1 calc R . .
N8_1 N 0.64030(11) 0.57304(18) 0.48140(10) 0.1036(18) Uani 1 1 d U . .
C69_1 C 0.62784(19) 0.59749(18) 0.48214(16) 0.122(2) Uani 1 1 d U . .
H69_1 H 0.6372 0.613 0.4784 0.146 Uiso 1 1 calc R . .
C70_1 C 0.60115(16) 0.59822(19) 0.48853(16) 0.116(2) Uani 1 1 d U . .
H70_1 H 0.5921 0.6143 0.4896 0.139 Uiso 1 1 calc R . .
C71_1 C 0.66933(14) 0.57249(19) 0.47277(14) 0.131(3) Uani 1 1 d U . .
H71A_1 H 0.68 0.5668 0.4882 0.196 Uiso 1 1 calc R . .
H71B_1 H 0.6747 0.5899 0.4671 0.196 Uiso 1 1 calc R . .
H71C_1 H 0.6716 0.5604 0.4576 0.196 Uiso 1 1 calc R . .
Cu_2 Cu 0.5 0.5 0.5 0.0757(4) Uani 1 2 d SU . .
N1_2 N 0.50267(10) 0.48563(10) 0.53845(9) 0.0794(13) Uani 1 1 d U . .
C01_2 C 0.48245(15) 0.48220(14) 0.55743(12) 0.0919(19) Uani 1 1 d U . .
C02_2 C 0.49294(15) 0.46978(16) 0.58223(13) 0.108(2) Uani 1 1 d U . .
H02_2 H 0.4832 0.4645 0.5977 0.13 Uiso 1 1 calc R . .
C04_2 C 0.52504(14) 0.47681(13) 0.55187(12) 0.0863(17) Uani 1 1 d U . .
C03_2 C 0.51894(15) 0.46729(15) 0.57891(13) 0.107(2) Uani 1 1 d U . .
H03_2 H 0.5309 0.4606 0.5918 0.129 Uiso 1 1 calc R . .
C05_2 C 0.55063(13) 0.47755(12) 0.54087(13) 0.0843(17) Uani 1 1 d U . .
C06_2 C 0.57354(12) 0.47069(15) 0.55928(12) 0.0810(17) Uani 1 1 d U . .
C07A_2 C 0.57616(18) 0.44700(18) 0.5725(2) 0.102(3) Uani 0.8 1 d PU A 1
H07A_2 H 0.5632 0.434 0.5701 0.123 Uiso 0.8 1 calc PR A 1
C08A_2 C 0.5976(2) 0.4419(2) 0.5893(2) 0.114(3) Uani 0.8 1 d PU A 1
H08A_2 H 0.5989 0.4254 0.5979 0.136 Uiso 0.8 1 calc PR A 1
C09A_2 C 0.61352(19) 0.4822(2) 0.58290(19) 0.102(3) Uani 0.8 1 d PU A 1
H09A_2 H 0.6264 0.495 0.5865 0.122 Uiso 0.8 1 calc PR A 1
C10A_2 C 0.5915(2) 0.4892(2) 0.56539(18) 0.098(3) Uani 0.8 1 d PU A 1
H10A_2 H 0.5899 0.5064 0.5584 0.117 Uiso 0.8 1 calc PR A 1
C07B_2 C 0.5787(8) 0.4823(8) 0.5810(9) 0.104(10) Uiso 0.2 1 d PU A 2
H07B_2 H 0.5681 0.4971 0.5839 0.125 Uiso 0.2 1 calc PR A 2
C08B_2 C 0.5966(7) 0.4783(7) 0.6017(9) 0.104(9) Uiso 0.2 1 d PU A 2
H08B_2 H 0.5962 0.4868 0.6189 0.125 Uiso 0.2 1 calc PR A 2
C09B_2 C 0.6128(7) 0.4445(6) 0.5688(7) 0.089(8) Uiso 0.2 1 d PU A 2
H09B_2 H 0.6242 0.4307 0.5646 0.107 Uiso 0.2 1 calc PR A 2
C10B_2 C 0.5932(6) 0.4507(5) 0.5518(6) 0.074(7) Uiso 0.2 1 d PU A 2
H10B_2 H 0.592 0.4422 0.5347 0.089 Uiso 0.2 1 calc PR A 2
N5_2 N 0.61606(12) 0.45939(14) 0.59363(11) 0.0905(15) Uani 1 1 d U . .
C11_2 C 0.64006(13) 0.45298(15) 0.61053(14) 0.110(2) Uani 1 1 d U A .
H11A_2 H 0.6362 0.4383 0.6226 0.165 Uiso 1 1 calc R . .
H11B_2 H 0.6449 0.4681 0.6215 0.165 Uiso 1 1 calc R . .
H11C_2 H 0.6545 0.4484 0.5984 0.165 Uiso 1 1 calc R . .
N2_2 N 0.46135(9) 0.50587(9) 0.50572(10) 0.0770(13) Uani 1 1 d U . .
C21_2 C 0.44347(12) 0.51514(12) 0.48680(13) 0.0782(16) Uani 1 1 d U . .
C22_2 C 0.41809(14) 0.51843(13) 0.49875(13) 0.0945(19) Uani 1 1 d U . .
H22_2 H 0.4029 0.5246 0.4898 0.113 Uiso 1 1 calc R . .
C23_2 C 0.42008(13) 0.51077(14) 0.52566(14) 0.097(2) Uani 1 1 d U . .
H23_2 H 0.4067 0.5113 0.539 0.117 Uiso 1 1 calc R . .
C24_2 C 0.44680(12) 0.50160(13) 0.52958(13) 0.0836(17) Uani 1 1 d U . .
C25_2 C 0.45587(13) 0.48940(13) 0.55377(12) 0.0844(17) Uani 1 1 d U B .
C26_2 C 0.43750(13) 0.48486(14) 0.57675(12) 0.0835(17) Uani 1 1 d U . .
N6_2 N 0.40357(12) 0.47413(14) 0.62078(12) 0.1041(17) Uani 1 1 d U . .
C27A_2 C 0.4150(2) 0.4700(2) 0.57438(18) 0.107(3) Uani 0.8 1 d PU B 1
H27A_2 H 0.4107 0.4634 0.5569 0.129 Uiso 0.8 1 calc PR B 1
C28A_2 C 0.39853(19) 0.4644(2) 0.5959(2) 0.110(3) Uani 0.8 1 d PU B 1
H28A_2 H 0.3837 0.4537 0.5931 0.132 Uiso 0.8 1 calc PR B 1
C29A_2 C 0.4240(2) 0.4900(2) 0.6252(2) 0.129(3) Uani 0.8 1 d PU B 1
H29A_2 H 0.4272 0.4969 0.6428 0.155 Uiso 0.8 1 calc PR B 1
C30A_2 C 0.4408(2) 0.4962(2) 0.6032(2) 0.125(3) Uani 0.8 1 d PU B 1
H30A_2 H 0.4545 0.5081 0.6061 0.15 Uiso 0.8 1 calc PR B 1
C27B_2 C 0.4323(9) 0.4604(9) 0.5823(9) 0.112(10) Uiso 0.2 1 d PU B 2
H27B_2 H 0.4376 0.4469 0.5703 0.134 Uiso 0.2 1 calc PR B 2
C28B_2 C 0.4176(9) 0.4543(9) 0.6087(9) 0.120(10) Uiso 0.2 1 d PU B 2
H28B_2 H 0.418 0.4374 0.6166 0.144 Uiso 0.2 1 calc PR B 2
C29B_2 C 0.4077(7) 0.4986(7) 0.6107(7) 0.087(8) Uiso 0.2 1 d PU B 2
H29B_2 H 0.399 0.5125 0.6195 0.105 Uiso 0.2 1 calc PR B 2
C30B_2 C 0.4235(6) 0.5052(7) 0.5888(7) 0.081(8) Uiso 0.2 1 d PU B 2
H30B_2 H 0.4248 0.5226 0.5824 0.098 Uiso 0.2 1 calc PR B 2
C31_2 C 0.38607(16) 0.46709(19) 0.64523(15) 0.142(3) Uani 1 1 d U B .
H31A_2 H 0.3957 0.4559 0.6578 0.213 Uiso 1 1 calc R . .
H31B_2 H 0.3706 0.4579 0.6387 0.213 Uiso 1 1 calc R . .
H31C_2 H 0.3808 0.483 0.6547 0.213 Uiso 1 1 calc R . .
C01_3 C 0.72825(14) 0.45477(16) 0.59504(13) 0.104(2) Uani 1 1 d U . .
H01A_3 H 0.7381 0.4547 0.5777 0.125 Uiso 1 1 calc R . .
H01B_3 H 0.7409 0.4554 0.6102 0.125 Uiso 1 1 calc R . .
C02_3 C 0.71238(15) 0.42976(15) 0.59717(15) 0.103(2) Uani 1 1 d U . .
C03_3 C 0.70923(16) 0.41632(16) 0.62220(16) 0.105(2) Uani 1 1 d U . .
C04_3 C 0.69192(19) 0.39506(16) 0.62445(16) 0.121(2) Uani 1 1 d U . .
C05_3 C 0.67865(17) 0.38608(15) 0.60080(17) 0.122(3) Uani 1 1 d U . .
H05_3 H 0.6668 0.372 0.6022 0.146 Uiso 1 1 calc R . .
C06_3 C 0.68278(18) 0.39761(19) 0.57631(17) 0.122(3) Uani 1 1 d U C .
C07_3 C 0.69913(16) 0.42043(17) 0.57371(15) 0.115(2) Uani 1 1 d U . .
H07_3 H 0.701 0.429 0.5567 0.138 Uiso 1 1 calc R . .
O01_3 O 0.72335(10) 0.42458(9) 0.64535(9) 0.1058(14) Uani 1 1 d U . .
C08_3 C 0.74822(17) 0.40919(16) 0.64723(17) 0.128(3) Uani 1 1 d U . .
H08A_3 H 0.7444 0.3916 0.6545 0.153 Uiso 1 1 calc R . .
H08B_3 H 0.7558 0.4071 0.6288 0.153 Uiso 1 1 calc R . .
C09_3 C 0.76763(19) 0.4225(2) 0.66550(17) 0.123(3) Uani 1 1 d U . .
O02_3 O 0.78857(13) 0.40895(13) 0.67108(12) 0.153(2) Uani 1 1 d U . .
O03_3 O 0.76363(10) 0.44611(12) 0.67410(10) 0.1178(15) Uani 1 1 d U . .
S1_3 S 0.66657(7) 0.38553(6) 0.54540(5) 0.1455(9) Uani 1 1 d DU . .
O04A_3 O 0.6807(2) 0.36111(19) 0.5384(2) 0.171(4) Uani 0.7 1 d PDU C 1
O05A_3 O 0.6708(3) 0.4066(2) 0.52349(17) 0.182(4) Uani 0.7 1 d PDU A 1
O06A_3 O 0.63986(16) 0.3801(3) 0.55324(17) 0.175(4) Uani 0.7 1 d PDU C 1
O04B_3 O 0.6602(7) 0.3580(4) 0.5499(7) 0.208(10) Uiso 0.3 1 d PDU C 2
O05B_3 O 0.6850(5) 0.3918(7) 0.5227(6) 0.209(13) Uiso 0.3 1 d PDU C 2
O06B_3 O 0.6439(4) 0.4043(4) 0.5415(5) 0.150(7) Uiso 0.3 1 d PDU A 2
C11_3 C 0.68247(13) 0.52767(14) 0.64932(11) 0.0915(19) Uani 1 1 d U . .
H11A_3 H 0.68 0.5466 0.6465 0.11 Uiso 1 1 calc R . .
H11B_3 H 0.6967 0.5251 0.6627 0.11 Uiso 1 1 calc R . .
C12_3 C 0.68931(14) 0.51472(13) 0.62262(11) 0.0850(17) Uani 1 1 d U . .
C13_3 C 0.70749(13) 0.49402(14) 0.62077(12) 0.0884(18) Uani 1 1 d U . .
C14_3 C 0.71112(14) 0.47909(14) 0.59605(14) 0.0971(19) Uani 1 1 d U . .
C15_3 C 0.69758(14) 0.48750(15) 0.57272(12) 0.0959(19) Uani 1 1 d U . .
H15_3 H 0.7001 0.4786 0.556 0.115 Uiso 1 1 calc R . .
C16_3 C 0.68080(16) 0.50821(16) 0.57358(13) 0.101(2) Uani 1 1 d U . .
C17_3 C 0.67622(14) 0.52249(14) 0.59820(12) 0.097(2) Uani 1 1 d U . .
H17_3 H 0.6647 0.5369 0.5983 0.116 Uiso 1 1 calc R . .
O11_3 O 0.72207(9) 0.48724(8) 0.64441(7) 0.0892(12) Uani 1 1 d U . .
C18_3 C 0.74650(14) 0.50196(16) 0.64484(12) 0.104(2) Uani 1 1 d U . .
H18A_3 H 0.7433 0.5199 0.6382 0.125 Uiso 1 1 calc R . .
H18B_3 H 0.7592 0.4937 0.6324 0.125 Uiso 1 1 calc R . .
C19_3 C 0.75797(18) 0.50306(15) 0.67380(15) 0.099(2) Uani 1 1 d U . .
O12_3 O 0.78213(11) 0.51189(10) 0.67342(8) 0.1054(14) Uani 1 1 d U . .
O13_3 O 0.74497(9) 0.49776(9) 0.69457(9) 0.0989(13) Uani 1 1 d U . .
S2_3 S 0.66498(6) 0.52095(5) 0.54256(4) 0.1226(8) Uani 1 1 d U A .
O14_3 O 0.66244(15) 0.49823(14) 0.52506(12) 0.179(3) Uani 1 1 d U . .
O15_3 O 0.68398(14) 0.53926(16) 0.52919(12) 0.186(3) Uani 1 1 d U . .
O16_3 O 0.64034(12) 0.53270(13) 0.55167(9) 0.142(2) Uani 1 1 d U . .
C21_3 C 0.63465(15) 0.45587(17) 0.70533(15) 0.116(2) Uani 1 1 d U . .
H21A_3 H 0.6191 0.4558 0.7172 0.139 Uiso 1 1 calc R . .
H21B_3 H 0.6502 0.4567 0.7172 0.139 Uiso 1 1 calc R . .
C22_3 C 0.63397(16) 0.48011(15) 0.68663(14) 0.103(2) Uani 1 1 d U . .
C23_3 C 0.65710(15) 0.49378(15) 0.67941(13) 0.096(2) Uani 1 1 d U . .
C24_3 C 0.65719(15) 0.51534(13) 0.65999(13) 0.0893(18) Uani 1 1 d U . .
C25_3 C 0.63252(17) 0.52189(16) 0.64935(14) 0.105(2) Uani 1 1 d U . .
H25_3 H 0.6317 0.5358 0.6367 0.126 Uiso 1 1 calc R . .
C26_3 C 0.60941(17) 0.50943(19) 0.65616(16) 0.118(2) Uani 1 1 d U . .
C27_3 C 0.61040(15) 0.48801(19) 0.67500(15) 0.124(3) Uani 1 1 d U . .
H27_3 H 0.5949 0.4791 0.6796 0.149 Uiso 1 1 calc R . .
O21_3 O 0.68059(8) 0.48712(8) 0.69233(8) 0.0918(12) Uani 1 1 d U . .
C28_3 C 0.68532(13) 0.50425(14) 0.71555(12) 0.097(2) Uani 1 1 d U . .
H28A_3 H 0.6687 0.5081 0.7249 0.117 Uiso 1 1 calc R . .
H28B_3 H 0.6929 0.5208 0.7092 0.117 Uiso 1 1 calc R . .
C29_3 C 0.70445(15) 0.49056(18) 0.73571(14) 0.096(2) Uani 1 1 d U . .
O22_3 O 0.71106(10) 0.50649(10) 0.75558(9) 0.1142(15) Uani 1 1 d U . .
O23_3 O 0.71114(9) 0.46773(12) 0.73308(9) 0.1050(14) Uani 1 1 d U . .
S3_3 S 0.57865(5) 0.51828(7) 0.64213(7) 0.1486(9) Uani 1 1 d U A .
O24_3 O 0.58343(13) 0.53752(14) 0.62118(14) 0.163(2) Uani 1 1 d U . .
O25_3 O 0.56637(13) 0.52897(18) 0.66461(14) 0.200(3) Uani 1 1 d U . .
O26_3 O 0.56700(13) 0.49318(14) 0.62970(14) 0.171(2) Uani 1 1 d U . .
C31_3 C 0.6855(2) 0.38284(16) 0.65329(18) 0.131(3) Uani 1 1 d U . .
H31A_3 H 0.684 0.3637 0.6518 0.157 Uiso 1 1 calc R . .
H31B_3 H 0.6995 0.387 0.6664 0.157 Uiso 1 1 calc R . .
C32_3 C 0.6601(2) 0.39434(19) 0.66282(16) 0.123(3) Uani 1 1 d U . .
C33_3 C 0.6584(2) 0.41651(19) 0.68113(18) 0.119(3) Uani 1 1 d U . .
C34_3 C 0.6355(2) 0.4300(2) 0.68827(16) 0.121(3) Uani 1 1 d U . .
C35_3 C 0.61141(18) 0.4203(2) 0.67727(18) 0.142(3) Uani 1 1 d U . .
H35_3 H 0.5953 0.4285 0.6814 0.171 Uiso 1 1 calc R . .
C36_3 C 0.6124(2) 0.3975(2) 0.6597(2) 0.146(3) Uani 1 1 d U . .
C37_3 C 0.6356(2) 0.3848(2) 0.65219(19) 0.142(3) Uani 1 1 d U . .
H37_3 H 0.6352 0.3703 0.6403 0.171 Uiso 1 1 calc R . .
O31_3 O 0.68238(10) 0.42437(9) 0.69411(9) 0.1119(15) Uani 1 1 d U . .
C38_3 C 0.68648(19) 0.41067(17) 0.72122(16) 0.135(3) Uani 1 1 d U . .
H38A_3 H 0.6763 0.4195 0.7356 0.162 Uiso 1 1 calc R . .
H38B_3 H 0.6803 0.3925 0.7199 0.162 Uiso 1 1 calc R . .
C39_3 C 0.7139(2) 0.41096(17) 0.72847(19) 0.120(3) Uani 1 1 d U . .
O32_3 O 0.71626(12) 0.40188(12) 0.75438(11) 0.148(2) Uani 1 1 d U . .
O33_3 O 0.73161(13) 0.41710(12) 0.71297(13) 0.1285(19) Uani 1 1 d U . .
S4_3 S 0.58163(7) 0.38361(8) 0.64795(8) 0.1747(12) Uani 1 1 d U . .
O34A_3 O 0.56020(18) 0.4010(2) 0.6623(2) 0.172(4) Uani 0.7 1 d PDU A 1
O35A_3 O 0.5795(2) 0.35777(19) 0.6610(2) 0.163(4) Uani 0.7 1 d PDU A 1
O36A_3 O 0.58085(18) 0.3866(2) 0.62047(16) 0.159(4) Uani 0.7 1 d PDU C 1
O34B_3 O 0.5720(4) 0.4059(4) 0.6356(5) 0.129(6) Uiso 0.3 1 d PDU A 2
O35B_3 O 0.5666(6) 0.3745(7) 0.6730(6) 0.200(11) Uiso 0.3 1 d PDU A 2
O36B_3 O 0.5892(7) 0.3625(7) 0.6307(8) 0.240(10) Uiso 0.3 1 d PDU C 2
Na1_3 Na 0.71630(5) 0.45620(5) 0.68311(4) 0.0958(7) Uani 1 1 d U . .
C01_4 C 0.80157(16) 0.43946(16) 0.86320(13) 0.108(2) Uani 1 1 d U . .
H01A_4 H 0.7922 0.4332 0.8795 0.129 Uiso 1 1 calc R . .
H01B_4 H 0.7894 0.4391 0.8476 0.129 Uiso 1 1 calc R . .
C02_4 C 0.82495(16) 0.42136(16) 0.85729(18) 0.111(2) Uani 1 1 d U . .
C03_4 C 0.83260(18) 0.41390(17) 0.83053(18) 0.114(2) Uani 1 1 d U . .
C04_4 C 0.8550(2) 0.40050(18) 0.82548(19) 0.130(3) Uani 1 1 d U . .
C05_4 C 0.86972(19) 0.39116(17) 0.8482(2) 0.142(3) Uani 1 1 d U D .
H05_4 H 0.8846 0.3806 0.8452 0.171 Uiso 1 1 calc R . .
C06_4 C 0.8625(2) 0.39737(19) 0.8743(2) 0.139(3) Uani 1 1 d U . .
C07_4 C 0.84006(19) 0.41240(17) 0.87940(17) 0.126(3) Uani 1 1 d U D .
H07_4 H 0.8352 0.4165 0.8976 0.152 Uiso 1 1 calc R . .
O01_4 O 0.81579(10) 0.42172(10) 0.80848(9) 0.1099(14) Uani 1 1 d U . .
C08_4 C 0.79754(18) 0.40036(16) 0.80136(17) 0.131(3) Uani 1 1 d U . .
H08A_4 H 0.7909 0.3921 0.8182 0.157 Uiso 1 1 calc R . .
H08B_4 H 0.8067 0.387 0.7906 0.157 Uiso 1 1 calc R . .
C09_4 C 0.7751(2) 0.4112(2) 0.78501(17) 0.128(3) Uani 1 1 d U . .
O02_4 O 0.75929(13) 0.39304(12) 0.77665(12) 0.149(2) Uani 1 1 d U . .
O03_4 O 0.77165(10) 0.43509(13) 0.78231(10) 0.1213(16) Uani 1 1 d U . .
S1A_4 S 0.88401(19) 0.38595(12) 0.90145(15) 0.159(2) Uani 0.7 1 d PDU D 1
O04A_4 O 0.8748(4) 0.3600(3) 0.9066(3) 0.248(7) Uani 0.7 1 d PDU D 1
O05A_4 O 0.8801(3) 0.4061(3) 0.9227(2) 0.145(5) Uani 0.7 1 d PDU D 1
O06A_4 O 0.9111(2) 0.3869(3) 0.8924(2) 0.226(6) Uani 0.7 1 d PDU D 1
S1B_4 S 0.8740(3) 0.3854(4) 0.9094(4) 0.167(7) Uiso 0.3 1 d PDU D 2
O04B_4 O 0.8938(5) 0.3666(6) 0.8992(6) 0.151(9) Uiso 0.3 1 d PDU D 2
O05B_4 O 0.8546(3) 0.3737(4) 0.9268(4) 0.133(6) Uiso 0.3 1 d PDU D 2
O06B_4 O 0.8883(8) 0.4074(6) 0.9215(10) 0.207(19) Uiso 0.3 1 d PDU D 2
C11_4 C 0.82725(13) 0.53031(14) 0.82589(12) 0.0934(19) Uani 1 1 d U . .
H11A_4 H 0.8249 0.5485 0.8321 0.112 Uiso 1 1 calc R . .
H11B_4 H 0.8142 0.5267 0.8116 0.112 Uiso 1 1 calc R . .
C12_4 C 0.82342(12) 0.51177(14) 0.84973(12) 0.0856(17) Uani 1 1 d U . .
C13_4 C 0.81234(13) 0.48669(15) 0.84663(13) 0.0896(18) Uani 1 1 d U . .
C14_4 C 0.81118(13) 0.46802(15) 0.86805(13) 0.0957(19) Uani 1 1 d U . .
C15_4 C 0.82108(13) 0.47563(16) 0.89387(12) 0.0939(19) Uani 1 1 d U . .
H15_4 H 0.8211 0.4636 0.9085 0.113 Uiso 1 1 calc R . .
C16_4 C 0.83072(12) 0.50066(15) 0.89785(12) 0.0851(18) Uani 1 1 d U . .
C17_4 C 0.83255(12) 0.51852(14) 0.87592(12) 0.0902(18) Uani 1 1 d U . .
H17_4 H 0.84 0.5352 0.8789 0.108 Uiso 1 1 calc R . .
O11_4 O 0.80055(9) 0.48040(8) 0.82114(7) 0.0909(12) Uani 1 1 d U . .
C18_4 C 0.77318(15) 0.48667(15) 0.82221(12) 0.103(2) Uani 1 1 d U . .
H18A_4 H 0.7708 0.5031 0.8325 0.123 Uiso 1 1 calc R . .
H18B_4 H 0.7638 0.4727 0.8321 0.123 Uiso 1 1 calc R . .
C19_4 C 0.76133(18) 0.48969(14) 0.79337(17) 0.102(2) Uani 1 1 d U . .
O12_4 O 0.73527(11) 0.49002(9) 0.79503(8) 0.1052(14) Uani 1 1 d U . .
O13_4 O 0.77451(10) 0.49331(10) 0.77270(9) 0.1111(15) Uani 1 1 d U . .
S2_4 S 0.84103(4) 0.51094(4) 0.93185(3) 0.1026(6) Uani 1 1 d U . .
O14_4 O 0.82016(9) 0.52908(10) 0.94110(8) 0.1105(15) Uani 1 1 d U . .
O15_4 O 0.86640(10) 0.52417(11) 0.92809(8) 0.1177(16) Uani 1 1 d U . .
O16_4 O 0.84254(11) 0.48712(10) 0.94825(9) 0.1261(17) Uani 1 1 d U . .
C21_4 C 0.89242(16) 0.4860(2) 0.75905(17) 0.130(3) Uani 1 1 d U . .
H21A_4 H 0.9075 0.492 0.7482 0.156 Uiso 1 1 calc R . .
H21B_4 H 0.8771 0.4848 0.7469 0.156 Uiso 1 1 calc R . .
C22_4 C 0.88704(17) 0.50505(18) 0.78219(16) 0.116(2) Uani 1 1 d U . .
C23_4 C 0.86103(17) 0.51082(16) 0.79158(15) 0.105(2) Uani 1 1 d U . .
C24_4 C 0.85483(15) 0.52675(15) 0.81428(14) 0.099(2) Uani 1 1 d U . .
C25_4 C 0.87629(17) 0.53898(16) 0.82739(13) 0.110(2) Uani 1 1 d U . .
H25_4 H 0.8734 0.55 0.8426 0.132 Uiso 1 1 calc R . .
C26_4 C 0.90250(18) 0.5345(2) 0.81760(19) 0.130(3) Uani 1 1 d U . .
C27_4 C 0.90707(17) 0.5177(2) 0.79604(17) 0.130(3) Uani 1 1 d U . .
H27_4 H 0.9245 0.5146 0.7905 0.156 Uiso 1 1 calc R . .
O21_4 O 0.83979(8) 0.50001(9) 0.77594(8) 0.0952(12) Uani 1 1 d U . .
C28_4 C 0.83000(13) 0.51987(14) 0.75625(12) 0.101(2) Uani 1 1 d U . .
H28A_4 H 0.8448 0.5295 0.7481 0.121 Uiso 1 1 calc R . .
H28B_4 H 0.8187 0.5325 0.7658 0.121 Uiso 1 1 calc R . .
C29_4 C 0.81469(14) 0.50584(19) 0.73399(14) 0.094(2) Uani 1 1 d U . .
O22_4 O 0.80335(9) 0.52277(10) 0.71756(9) 0.1049(14) Uani 1 1 d U . .
O23_4 O 0.81412(10) 0.48217(12) 0.73097(9) 0.1074(14) Uani 1 1 d U . .
S3_4 S 0.92961(6) 0.55165(8) 0.83367(6) 0.1679(12) Uani 1 1 d U . .
O24_4 O 0.93946(16) 0.56990(18) 0.81351(14) 0.216(4) Uani 1 1 d U . .
O25_4 O 0.91915(15) 0.5640(2) 0.85881(16) 0.220(4) Uani 1 1 d U . .
O26_4 O 0.94895(16) 0.5317(2) 0.8402(2) 0.238(4) Uani 1 1 d U . .
C31_4 C 0.8656(2) 0.3959(2) 0.79581(19) 0.142(3) Uani 1 1 d U . .
H31A_4 H 0.8726 0.378 0.7944 0.171 Uiso 1 1 calc R . .
H31B_4 H 0.851 0.3974 0.7827 0.171 Uiso 1 1 calc R . .
O31_4 O 0.85629(10) 0.44125(10) 0.76216(10) 0.1183(15) Uani 1 1 d U . .
C38_4 C 0.85713(18) 0.43409(18) 0.73239(15) 0.134(3) Uani 1 1 d U . .
H38A_4 H 0.8688 0.419 0.7294 0.161 Uiso 1 1 calc R . .
H38B_4 H 0.8635 0.4489 0.7214 0.161 Uiso 1 1 calc R . .
C39_4 C 0.8288(3) 0.42714(19) 0.7243(2) 0.143(3) Uani 1 1 d U . .
O32_4 O 0.82810(12) 0.42301(13) 0.69649(12) 0.153(2) Uani 1 1 d U . .
O33_4 O 0.80908(13) 0.42543(13) 0.74017(13) 0.138(2) Uani 1 1 d U . .
S4A_4 S 0.96041(15) 0.4375(3) 0.8295(2) 0.252(4) Uani 0.5 1 d PDU . 1
O34A_4 O 0.9714(8) 0.4633(4) 0.8270(7) 0.401(15) Uiso 0.5 1 d PDU . 1
O35A_4 O 0.9700(4) 0.4175(4) 0.8147(4) 0.179(7) Uiso 0.5 1 d PDU . 1
O36A_4 O 0.9502(3) 0.4334(3) 0.8603(3) 0.202(6) Uiso 0.5 1 d PDU . 1
S4B_4 S 0.96649(14) 0.42113(18) 0.7954(2) 0.196(3) Uani 0.5 1 d PDU . 2
O34B_4 O 0.9797(5) 0.4449(4) 0.7979(5) 0.270(9) Uiso 0.5 1 d PDU . 2
O35B_4 O 0.9780(7) 0.4088(6) 0.7702(5) 0.417(17) Uiso 0.5 1 d PDU . 2
O36B_4 O 0.9653(5) 0.3970(4) 0.8121(5) 0.271(9) Uiso 0.5 1 d PDU . 2
C32_4 C 0.8867(2) 0.4153(3) 0.7883(2) 0.153(3) Uani 1 1 d U . .
C33_4 C 0.8807(2) 0.4389(2) 0.77420(18) 0.125(3) Uani 1 1 d U . .
C34_4 C 0.8983(2) 0.4591(3) 0.77157(19) 0.150(3) Uani 1 1 d U . .
C35_4 C 0.9258(2) 0.4551(3) 0.7835(3) 0.233(6) Uani 1 1 d U . .
H35_4 H 0.9383 0.4687 0.7838 0.28 Uiso 1 1 calc R . .
C36_4 C 0.9313(3) 0.4302(4) 0.7938(4) 0.251(7) Uani 1 1 d U . .
C37_4 C 0.9126(3) 0.4105(3) 0.7976(3) 0.214(5) Uani 1 1 d U . .
H37_4 H 0.9171 0.3946 0.806 0.257 Uiso 1 1 calc R . .
Na1_4 Na 0.81419(5) 0.45998(5) 0.77749(5) 0.1002(8) Uani 1 1 d U . .
Na2_5 Na 0.76556(3) 0.45691(4) 0.72979(3) 0.0583(5) Uani 1 1 d U . .
Na3_5 Na 0.87693(13) 0.56892(15) 0.89579(12) 0.260(3) Uani 1 1 d U . .
Na4_5 Na 0.75069(9) 0.54348(9) 0.73531(8) 0.1776(15) Uani 1 1 d U . .
Na5_5 Na 0.9445(3) 0.3691(3) 0.8624(4) 0.365(8) Uiso 0.6 1 d P . .
Na6_5 Na 0.5429(2) 0.4517(2) 0.6482(2) 0.359(5) Uani 1 1 d U A .
Na7_5 Na 0.6149(3) 0.3481(2) 0.5893(3) 0.417(6) Uani 1 1 d U . .
Na8_5 Na 0.6172(2) 0.5693(3) 0.5948(3) 0.440(7) Uani 1 1 d U A .
Na9_5 Na 0.6780(4) 0.4504(4) 0.5117(5) 0.256(8) Uiso 0.3 1 d P A .
Na10_5 Na 0.63635(17) 0.45070(17) 0.53496(19) 0.239(3) Uiso 0.7 1 d P A .
Na11_5 Na 0.4994(5) 0.4630(4) 0.6517(5) 0.306(8) Uiso 0.4 1 d P . .
C1_6 C 0.5585(6) 0.4683(6) 0.7284(7) 0.266(14) Uiso 0.5 1 d PDU . .
C2_6 C 0.5679(6) 0.4955(6) 0.7359(7) 0.283(14) Uiso 0.5 1 d PDU . .
O3_6 O 0.5881(6) 0.4974(6) 0.7557(6) 0.372(13) Uiso 0.5 1 d PDU . .
C3_6 C 0.6105(5) 0.5141(4) 0.7511(5) 0.189(8) Uiso 0.5 1 d PDU . .
C4_6 C 0.6296(6) 0.5069(6) 0.7730(6) 0.285(14) Uiso 0.5 1 d PDU . .
O5_6 O 0.6423(5) 0.4823(5) 0.7731(5) 0.310(10) Uiso 0.5 1 d PDU . .
C5_6 C 0.6542(6) 0.4772(6) 0.7996(6) 0.257(12) Uiso 0.5 1 d PDU . .
C6_6 C 0.6654(8) 0.4497(7) 0.7986(10) 0.42(2) Uiso 0.5 1 d PDU . .
O7_6 O 0.6891(8) 0.4484(7) 0.8146(8) 0.462(18) Uiso 0.5 1 d PDU . .
C7_6 C 0.7072(8) 0.4286(9) 0.8071(7) 0.372(19) Uiso 0.5 1 d PDU . .
C8_6 C 0.7257(7) 0.4248(11) 0.8309(7) 0.44(2) Uiso 0.5 1 d PDU . .
O9_6 O 0.7117(5) 0.4216(5) 0.8552(5) 0.307(10) Uiso 0.5 1 d PDU . .
C9_6 C 0.7178(5) 0.4328(5) 0.8811(6) 0.228(10) Uiso 0.5 1 d PDU . .
C10_6 C 0.7229(6) 0.4121(7) 0.9015(6) 0.291(15) Uiso 0.5 1 d PDU . .
O11_6 O 0.7473(5) 0.4013(5) 0.9027(5) 0.284(9) Uiso 0.5 1 d PDU . .
C11_6 C 0.7598(7) 0.3847(7) 0.9237(7) 0.289(16) Uiso 0.5 1 d PDU . .
O1_7 O 0.8359(2) 0.5956(2) 0.8790(3) 0.338(7) Uani 1 1 d U . .
O2_7 O 0.6824(5) 0.6416(5) 0.4818(5) 0.292(10) Uiso 0.5 1 d P . .
O3_7 O 0.5930(5) 0.4467(5) 0.7771(6) 0.329(12) Uiso 0.5 1 d P . .
O4_7 O 0.9684(6) 0.5147(7) 0.7453(7) 0.378(15) Uiso 0.5 1 d P . .

loop_
_atom_site_aniso_label
_atom_site_aniso_U_11
_atom_site_aniso_U_22
_atom_site_aniso_U_33
_atom_site_aniso_U_23
_atom_site_aniso_U_13
_atom_site_aniso_U_12
Cu_1 0.0812(5) 0.1066(6) 0.0522(5) 0.0025(4) 0.0041(3) 0.0008(4)
N1_1 0.081(4) 0.103(4) 0.062(3) 0.007(3) 0.007(3) -0.009(3)
C01_1 0.072(5) 0.117(5) 0.059(4) 0.001(3) 0.012(3) -0.004(3)
C02_1 0.080(5) 0.160(6) 0.069(4) 0.017(4) 0.002(4) -0.005(4)
C03_1 0.088(5) 0.147(6) 0.057(4) 0.012(4) 0.014(4) -0.008(4)
C04_1 0.094(5) 0.118(5) 0.043(4) 0.010(3) -0.002(4) -0.001(4)
C05_1 0.096(5) 0.113(5) 0.048(4) 0.001(3) -0.007(4) -0.007(4)
N5_1 0.096(5) 0.421(15) 0.075(5) 0.074(7) 0.006(4) 0.030(7)
C09_1 0.113(7) 0.272(12) 0.144(9) 0.092(9) 0.004(7) 0.017(7)
C10_1 0.126(6) 0.167(8) 0.100(6) 0.048(6) 0.014(5) 0.009(5)
C06_1 0.080(4) 0.151(7) 0.071(5) 0.007(5) 0.002(3) -0.014(4)
C07_1 0.134(6) 0.232(10) 0.056(5) 0.003(6) -0.006(4) -0.050(6)
C08_1 0.145(8) 0.413(17) 0.059(6) -0.005(8) -0.005(5) -0.066(10)
C11_1 0.171(10) 0.73(3) 0.108(8) 0.195(14) 0.026(7) 0.103(15)
N2_1 0.081(4) 0.101(4) 0.058(3) 0.004(3) 0.003(3) -0.004(3)
C21_1 0.086(5) 0.105(5) 0.047(4) 0.004(3) 0.007(3) -0.004(3)
C22_1 0.087(5) 0.119(5) 0.055(4) 0.013(3) 0.000(4) -0.006(4)
C23_1 0.076(4) 0.123(5) 0.061(4) -0.001(4) -0.002(4) -0.002(4)
C24_1 0.078(4) 0.098(4) 0.055(4) -0.001(3) 0.005(3) 0.002(3)
C25_1 0.079(4) 0.112(5) 0.054(4) -0.004(3) 0.001(4) 0.002(3)
C26_1 0.106(6) 0.107(5) 0.055(4) -0.004(3) 0.003(3) 0.015(5)
C27_1 0.091(5) 0.118(6) 0.075(4) -0.002(4) 0.011(4) -0.010(4)
C28_1 0.117(7) 0.122(6) 0.077(5) -0.004(4) -0.004(4) 0.009(5)
N6_1 0.090(5) 0.147(6) 0.072(4) -0.012(4) 0.001(3) -0.002(5)
C29_1 0.083(6) 0.134(7) 0.072(4) -0.008(4) 0.005(4) -0.010(5)
C30_1 0.097(5) 0.113(5) 0.066(4) 0.008(4) -0.005(4) -0.013(5)
C31_1 0.096(6) 0.200(9) 0.131(7) -0.046(6) 0.019(5) 0.002(5)
N3_1 0.080(4) 0.134(4) 0.050(3) 0.013(3) 0.007(2) 0.002(3)
C41_1 0.082(5) 0.147(6) 0.056(4) 0.015(4) 0.014(4) 0.014(4)
C42_1 0.090(5) 0.198(8) 0.077(5) 0.018(5) 0.017(4) 0.025(5)
C43_1 0.088(5) 0.210(8) 0.067(4) 0.026(5) 0.007(4) 0.013(5)
C44_1 0.085(5) 0.149(6) 0.057(4) 0.012(4) 0.015(4) 0.005(4)
C45_1 0.091(5) 0.121(5) 0.063(4) 0.007(4) -0.001(4) 0.001(4)
C46_1 0.080(4) 0.147(7) 0.066(5) 0.025(5) 0.011(3) 0.006(4)
C47_1 0.106(5) 0.130(7) 0.101(6) 0.033(5) 0.001(4) -0.009(5)
C48_1 0.112(6) 0.137(7) 0.120(7) 0.040(6) -0.004(5) -0.011(5)
N7_1 0.113(5) 0.158(7) 0.072(4) 0.017(5) 0.010(3) -0.018(4)
C49_1 0.098(5) 0.155(8) 0.086(6) 0.003(5) 0.006(4) 0.007(5)
C50_1 0.098(5) 0.153(6) 0.052(4) 0.023(5) 0.006(3) 0.014(4)
C51_1 0.169(8) 0.265(12) 0.085(6) 0.070(7) -0.013(5) -0.042(8)
N4_1 0.079(4) 0.105(4) 0.057(3) -0.002(3) 0.007(3) 0.006(3)
C61_1 0.084(5) 0.112(5) 0.049(4) 0.007(3) 0.001(4) 0.009(3)
C62_1 0.093(5) 0.132(6) 0.070(4) 0.015(4) -0.008(4) 0.006(4)
C63_1 0.081(4) 0.134(5) 0.061(4) 0.007(4) 0.005(4) 0.009(4)
C64_1 0.081(5) 0.114(5) 0.063(4) -0.015(3) -0.005(4) 0.010(4)
C65_1 0.079(5) 0.123(5) 0.054(4) -0.008(4) 0.008(4) 0.012(4)
C66_1 0.093(5) 0.119(6) 0.054(4) -0.016(4) 0.000(3) 0.012(5)
C67_1 0.092(6) 0.130(6) 0.071(4) -0.010(4) 0.012(4) 0.007(5)
C68_1 0.121(7) 0.120(6) 0.064(4) 0.005(4) 0.001(4) 0.017(5)
N8_1 0.089(4) 0.159(6) 0.063(3) 0.002(4) 0.004(3) 0.020(5)
C69_1 0.121(7) 0.127(7) 0.118(6) -0.012(5) -0.003(5) 0.003(6)
C70_1 0.089(6) 0.141(7) 0.117(6) -0.007(5) 0.016(4) 0.012(5)
C71_1 0.085(5) 0.228(9) 0.079(5) -0.020(5) 0.004(4) 0.019(5)
Cu_2 0.0772(7) 0.0989(8) 0.0511(6) -0.0029(5) -0.0052(5) 0.0036(5)
N1_2 0.073(3) 0.114(4) 0.051(3) 0.002(3) -0.005(3) 0.007(3)
C01_2 0.096(5) 0.130(5) 0.049(4) 0.012(3) -0.006(4) 0.005(4)
C02_2 0.088(5) 0.170(7) 0.067(4) 0.021(4) 0.006(4) 0.012(4)
C04_2 0.088(5) 0.118(5) 0.053(4) 0.008(3) -0.003(4) 0.005(4)
C03_2 0.090(5) 0.165(7) 0.067(5) 0.012(4) -0.016(4) 0.022(4)
C05_2 0.084(5) 0.099(5) 0.069(5) -0.013(3) -0.005(4) 0.001(3)
C06_2 0.079(4) 0.104(5) 0.060(4) -0.010(4) -0.014(3) -0.004(4)
C07A_2 0.101(7) 0.090(6) 0.116(7) 0.008(5) -0.017(6) 0.002(5)
C08A_2 0.115(7) 0.097(7) 0.129(8) 0.015(6) -0.030(7) 0.000(6)
C09A_2 0.111(7) 0.105(7) 0.089(6) -0.022(5) -0.006(6) -0.012(5)
C10A_2 0.103(7) 0.118(7) 0.072(5) -0.004(5) -0.025(5) 0.022(6)
N5_2 0.108(4) 0.088(4) 0.075(4) 0.007(3) -0.015(3) 0.003(4)
C11_2 0.104(5) 0.140(6) 0.085(5) 0.020(4) -0.031(4) 0.006(4)
N2_2 0.080(3) 0.101(4) 0.050(3) 0.001(2) -0.012(3) 0.006(3)
C21_2 0.065(4) 0.101(4) 0.070(4) -0.010(3) 0.001(4) 0.005(3)
C22_2 0.098(5) 0.122(5) 0.063(4) -0.001(4) -0.002(4) 0.008(4)
C23_2 0.080(5) 0.143(6) 0.069(5) 0.001(4) -0.005(3) 0.003(4)
C24_2 0.072(4) 0.118(5) 0.061(4) 0.001(4) 0.000(4) 0.001(3)
C25_2 0.083(5) 0.112(5) 0.058(4) 0.002(3) -0.002(4) 0.008(4)
C26_2 0.075(4) 0.116(5) 0.059(4) 0.005(4) -0.007(3) -0.008(4)
N6_2 0.088(4) 0.149(5) 0.075(4) -0.003(4) 0.008(3) -0.001(4)
C27A_2 0.114(7) 0.151(8) 0.058(5) 0.003(5) 0.009(6) 0.003(7)
C28A_2 0.103(7) 0.160(8) 0.068(6) -0.009(6) -0.006(6) -0.012(6)
C29A_2 0.127(8) 0.185(10) 0.076(6) -0.019(6) 0.037(7) -0.012(8)
C30A_2 0.137(8) 0.136(8) 0.102(7) -0.030(6) 0.020(7) -0.013(6)
C31_2 0.122(6) 0.218(9) 0.086(5) 0.016(5) 0.030(5) -0.025(6)
C01_3 0.120(5) 0.129(6) 0.064(4) -0.012(4) -0.022(4) 0.009(5)
C02_3 0.134(6) 0.108(6) 0.067(5) -0.018(4) -0.019(4) 0.011(5)
C03_3 0.135(6) 0.101(6) 0.080(5) -0.012(4) -0.026(5) 0.008(5)
C04_3 0.178(8) 0.096(5) 0.088(6) 0.007(5) -0.039(5) 0.015(5)
C05_3 0.170(7) 0.116(6) 0.079(5) -0.015(5) -0.052(5) 0.002(5)
C06_3 0.156(7) 0.132(7) 0.079(6) -0.037(5) -0.052(5) 0.019(6)
C07_3 0.140(6) 0.125(6) 0.080(5) -0.021(5) -0.038(5) 0.023(5)
O01_3 0.129(4) 0.120(4) 0.069(3) -0.008(2) -0.030(3) 0.000(3)
C08_3 0.137(7) 0.137(6) 0.110(6) -0.020(5) -0.053(5) 0.020(5)
C09_3 0.133(7) 0.135(7) 0.100(6) -0.015(5) -0.022(5) 0.005(6)
O02_3 0.155(5) 0.174(5) 0.129(5) -0.023(4) -0.049(4) 0.045(4)
O03_3 0.132(4) 0.140(5) 0.081(3) -0.011(3) -0.027(3) 0.009(3)
S1_3 0.176(3) 0.156(2) 0.1047(18) -0.0426(17) -0.0544(17) 0.0042(19)
O04A_3 0.170(8) 0.174(8) 0.168(8) -0.118(7) -0.066(7) 0.048(6)
O05A_3 0.280(12) 0.186(9) 0.082(5) -0.027(6) -0.070(7) -0.019(9)
O06A_3 0.104(6) 0.313(12) 0.107(6) -0.086(7) -0.039(5) -0.005(7)
C11_3 0.112(5) 0.113(5) 0.050(4) -0.005(3) -0.017(3) 0.006(4)
C12_3 0.115(5) 0.095(5) 0.045(4) -0.005(3) -0.020(3) -0.001(4)
C13_3 0.105(5) 0.109(5) 0.052(4) -0.008(4) -0.014(4) -0.006(4)
C14_3 0.111(5) 0.113(5) 0.067(5) -0.005(4) -0.017(4) 0.005(4)
C15_3 0.120(5) 0.119(6) 0.048(4) -0.007(4) -0.017(4) 0.009(5)
C16_3 0.130(6) 0.120(6) 0.054(4) 0.007(4) -0.026(4) 0.003(5)
C17_3 0.127(5) 0.111(5) 0.052(4) -0.007(4) -0.017(4) 0.008(4)
O11_3 0.105(3) 0.117(3) 0.045(2) -0.002(2) -0.022(2) 0.001(3)
C18_3 0.107(5) 0.152(6) 0.053(4) -0.003(4) -0.023(3) -0.011(5)
C19_3 0.106(6) 0.125(6) 0.067(5) 0.001(4) -0.013(5) 0.008(5)
O12_3 0.112(4) 0.141(4) 0.063(3) 0.010(2) -0.021(2) -0.008(3)
O13_3 0.111(3) 0.132(4) 0.053(3) 0.002(2) -0.017(3) -0.006(3)
S2_3 0.157(2) 0.1509(19) 0.0602(12) -0.0038(13) -0.0394(13) 0.0183(16)
O14_3 0.245(7) 0.188(6) 0.103(4) -0.025(4) -0.092(4) 0.027(5)
O15_3 0.196(6) 0.264(8) 0.096(4) 0.090(5) -0.020(4) -0.053(6)
O16_3 0.135(4) 0.221(6) 0.068(3) 0.025(3) -0.026(3) 0.024(4)
C21_3 0.112(5) 0.162(7) 0.073(5) 0.024(5) -0.012(4) -0.013(5)
C22_3 0.100(6) 0.131(6) 0.078(5) 0.010(4) -0.021(4) -0.007(5)
C23_3 0.096(5) 0.135(6) 0.058(4) -0.005(4) -0.024(4) 0.000(5)
C24_3 0.106(6) 0.098(5) 0.064(4) -0.003(4) -0.020(4) -0.001(4)
C25_3 0.101(6) 0.138(6) 0.075(4) -0.005(4) -0.030(4) 0.012(5)
C26_3 0.097(6) 0.170(7) 0.088(5) 0.025(5) -0.026(4) 0.004(5)
C27_3 0.092(6) 0.198(8) 0.082(5) 0.016(5) -0.022(4) -0.016(5)
O21_3 0.099(3) 0.117(3) 0.059(3) -0.001(2) -0.020(2) -0.003(2)
C28_3 0.092(5) 0.138(6) 0.062(4) -0.011(4) -0.016(3) 0.001(4)
C29_3 0.120(6) 0.107(6) 0.061(4) 0.001(4) -0.019(4) -0.008(5)
O22_3 0.141(4) 0.134(4) 0.067(3) -0.006(3) -0.026(3) 0.008(3)
O23_3 0.123(4) 0.122(4) 0.069(3) 0.002(3) -0.024(2) 0.000(3)
S3_3 0.1195(19) 0.200(3) 0.126(2) 0.021(2) -0.0214(16) 0.0161(18)
O24_3 0.164(5) 0.183(6) 0.144(5) 0.041(5) -0.044(4) 0.035(4)
O25_3 0.129(5) 0.352(10) 0.117(5) -0.013(6) -0.051(4) 0.107(6)
O26_3 0.156(5) 0.190(6) 0.167(6) -0.002(5) -0.062(4) -0.033(4)
C31_3 0.154(8) 0.110(6) 0.129(7) -0.002(5) -0.048(6) 0.006(5)
C32_3 0.164(8) 0.126(7) 0.078(5) 0.021(5) -0.050(5) -0.029(6)
C33_3 0.137(7) 0.131(7) 0.088(6) 0.028(5) -0.037(6) -0.025(6)
C34_3 0.127(7) 0.164(8) 0.071(5) 0.026(5) -0.027(5) -0.035(6)
C35_3 0.124(7) 0.204(10) 0.098(6) 0.027(6) -0.023(5) -0.051(7)
C36_3 0.150(9) 0.178(9) 0.110(7) 0.011(6) -0.052(7) -0.055(7)
C37_3 0.154(8) 0.158(8) 0.116(7) 0.028(6) -0.038(7) -0.048(7)
O31_3 0.135(4) 0.124(4) 0.077(3) 0.019(3) -0.033(3) -0.020(3)
C38_3 0.172(8) 0.144(7) 0.087(5) 0.035(5) -0.047(5) -0.022(6)
C39_3 0.146(8) 0.131(6) 0.084(6) 0.009(5) -0.059(6) 0.001(6)
O32_3 0.178(5) 0.164(5) 0.102(4) 0.040(4) -0.046(4) -0.024(4)
O33_3 0.142(5) 0.142(5) 0.102(4) 0.019(3) -0.026(4) -0.013(4)
S4_3 0.153(3) 0.202(3) 0.169(3) 0.013(3) -0.050(2) -0.043(2)
O34A_3 0.113(6) 0.197(9) 0.207(10) -0.039(8) -0.078(7) -0.010(6)
O35A_3 0.209(9) 0.127(7) 0.153(8) 0.057(6) -0.019(7) -0.068(7)
O36A_3 0.154(7) 0.243(10) 0.081(5) 0.043(6) -0.058(5) -0.058(7)
Na1_3 0.1139(19) 0.1100(18) 0.0635(14) -0.0007(12) -0.0231(13) -0.0008(14)
C01_4 0.128(6) 0.131(6) 0.065(4) 0.022(4) -0.019(4) -0.025(5)
C02_4 0.116(6) 0.123(6) 0.093(6) 0.016(5) -0.041(5) -0.001(5)
C03_4 0.122(6) 0.131(6) 0.089(6) 0.014(5) -0.037(5) -0.003(5)
C04_4 0.143(7) 0.135(7) 0.113(7) 0.009(5) -0.052(6) 0.017(6)
C05_4 0.162(8) 0.140(7) 0.124(7) 0.005(6) -0.065(7) 0.017(6)
C06_4 0.167(9) 0.141(7) 0.109(7) 0.016(6) -0.091(7) 0.003(6)
C07_4 0.138(7) 0.135(7) 0.106(6) 0.018(5) -0.062(6) -0.008(6)
O01_4 0.131(4) 0.123(4) 0.076(3) 0.010(3) -0.032(3) 0.011(3)
C08_4 0.164(7) 0.112(6) 0.117(6) -0.003(5) -0.054(6) -0.012(6)
C09_4 0.176(8) 0.102(7) 0.104(6) 0.010(5) -0.057(6) -0.007(6)
O02_4 0.195(6) 0.120(4) 0.133(5) 0.019(3) -0.073(4) -0.018(4)
O03_4 0.143(4) 0.128(4) 0.093(3) 0.010(3) -0.045(3) -0.006(3)
S1A_4 0.197(6) 0.154(4) 0.128(4) 0.006(4) -0.109(5) 0.025(5)
O04A_4 0.312(16) 0.198(12) 0.234(13) 0.075(10) -0.198(12) -0.057(11)
O05A_4 0.124(7) 0.236(13) 0.076(5) 0.012(6) -0.044(5) 0.024(6)
O06A_4 0.209(11) 0.271(13) 0.197(11) -0.038(9) -0.150(10) 0.084(11)
C11_4 0.104(5) 0.118(5) 0.058(4) 0.008(4) -0.013(4) -0.015(4)
C12_4 0.089(4) 0.111(5) 0.056(4) 0.001(4) -0.015(3) -0.004(4)
C13_4 0.091(4) 0.122(6) 0.056(4) 0.006(4) -0.021(3) -0.003(4)
C14_4 0.104(5) 0.121(6) 0.062(4) 0.009(4) -0.015(4) -0.002(4)
C15_4 0.105(5) 0.125(6) 0.052(4) 0.013(4) -0.017(3) 0.003(4)
C16_4 0.085(4) 0.117(5) 0.053(4) -0.004(4) -0.021(3) -0.003(4)
C17_4 0.089(4) 0.124(5) 0.058(4) 0.011(4) -0.024(3) -0.001(4)
O11_4 0.093(3) 0.127(3) 0.053(3) 0.008(2) -0.023(2) -0.007(2)
C18_4 0.107(6) 0.148(6) 0.052(4) 0.012(4) -0.019(4) -0.018(4)
C19_4 0.108(6) 0.118(6) 0.081(6) -0.005(4) -0.029(5) -0.005(4)
O12_4 0.106(4) 0.145(4) 0.065(3) 0.000(2) -0.019(2) 0.001(3)
O13_4 0.126(4) 0.162(4) 0.045(3) 0.012(3) -0.007(3) -0.012(3)
S2_4 0.1109(15) 0.1483(17) 0.0487(10) -0.0021(11) -0.0155(9) 0.0040(13)
O14_4 0.110(3) 0.166(4) 0.055(2) -0.001(3) -0.010(2) -0.002(3)
O15_4 0.103(4) 0.188(5) 0.063(3) -0.011(3) -0.022(2) -0.004(3)
O16_4 0.190(5) 0.137(4) 0.052(3) 0.014(3) -0.036(3) 0.010(3)
C21_4 0.098(6) 0.190(9) 0.101(6) -0.007(6) -0.001(4) -0.004(5)
C22_4 0.095(6) 0.179(7) 0.075(5) 0.013(5) -0.017(5) -0.015(5)
C23_4 0.109(6) 0.149(6) 0.058(4) 0.019(4) -0.031(5) -0.015(5)
C24_4 0.109(6) 0.134(6) 0.052(4) 0.012(4) -0.029(4) -0.015(4)
C25_4 0.111(6) 0.162(7) 0.057(4) 0.008(4) -0.019(4) -0.026(5)
C26_4 0.110(7) 0.195(8) 0.085(6) 0.026(6) -0.040(5) -0.041(6)
C27_4 0.113(6) 0.208(9) 0.067(5) 0.015(6) -0.017(5) -0.019(6)
O21_4 0.095(3) 0.134(3) 0.057(2) 0.013(2) -0.016(2) -0.005(3)
C28_4 0.103(5) 0.143(6) 0.055(4) 0.017(4) -0.021(4) -0.017(4)
C29_4 0.096(5) 0.120(6) 0.065(4) 0.008(5) -0.018(4) 0.006(5)
O22_4 0.122(4) 0.125(4) 0.067(3) 0.003(3) -0.022(3) -0.009(3)
O23_4 0.127(4) 0.126(4) 0.069(3) -0.002(3) -0.020(2) 0.000(3)
S3_4 0.135(2) 0.261(3) 0.1072(19) 0.030(2) -0.0475(17) -0.075(2)
O24_4 0.224(7) 0.283(9) 0.140(5) 0.058(6) -0.039(5) -0.148(7)
O25_4 0.175(6) 0.359(11) 0.126(5) -0.031(6) -0.058(5) -0.116(7)
O26_4 0.143(6) 0.307(10) 0.264(10) 0.042(8) -0.119(7) -0.049(6)
C31_4 0.155(8) 0.158(8) 0.113(7) 0.001(6) -0.036(6) 0.056(7)
O31_4 0.113(4) 0.150(4) 0.092(4) -0.002(3) -0.024(3) 0.018(3)
C38_4 0.144(7) 0.177(8) 0.080(5) -0.019(5) -0.023(5) 0.034(6)
C39_4 0.187(11) 0.140(7) 0.102(8) -0.011(6) -0.053(7) 0.047(7)
O32_4 0.161(5) 0.193(6) 0.104(4) -0.030(4) -0.021(4) 0.042(4)
O33_4 0.141(5) 0.161(5) 0.111(5) -0.003(4) -0.020(4) 0.023(4)
S4A_4 0.144(6) 0.349(12) 0.264(10) -0.021(9) -0.082(6) 0.026(7)
S4B_4 0.148(5) 0.232(8) 0.207(7) -0.017(6) -0.063(5) 0.056(5)
C32_4 0.132(8) 0.186(10) 0.140(8) 0.002(7) -0.020(6) 0.016(7)
C33_4 0.112(7) 0.167(9) 0.098(6) 0.010(6) -0.022(5) 0.025(6)
C34_4 0.126(8) 0.210(11) 0.112(7) 0.015(7) -0.012(6) 0.026(8)
C35_4 0.119(9) 0.319(16) 0.262(14) 0.067(12) -0.059(9) 0.004(9)
C36_4 0.116(9) 0.333(18) 0.304(15) 0.137(13) -0.068(10) 0.036(11)
C37_4 0.113(8) 0.262(14) 0.266(13) 0.080(11) -0.063(9) 0.021(8)
Na1_4 0.1070(18) 0.127(2) 0.0662(14) 0.0054(13) -0.0213(13) 0.0052(14)
Na2_5 0.0705(12) 0.0777(13) 0.0268(9) 0.0001(8) -0.0217(8) 0.0021(9)
Na3_5 0.255(6) 0.337(8) 0.189(5) 0.011(5) -0.062(4) -0.064(5)
Na4_5 0.214(4) 0.204(4) 0.115(3) 0.006(2) -0.016(3) -0.025(3)
Na6_5 0.402(13) 0.343(10) 0.332(10) 0.035(8) -0.027(9) -0.040(9)
Na7_5 0.482(15) 0.337(11) 0.433(14) 0.016(10) -0.162(12) -0.042(10)
Na8_5 0.444(15) 0.470(16) 0.406(14) 0.094(12) -0.157(12) -0.027(12)
O1_7 0.210(9) 0.278(12) 0.53(2) 0.134(13) 0.052(11) -0.017(8)

loop_
_atom_type_symbol
_atom_type_description
_atom_type_scat_dispersion_real
_atom_type_scat_dispersion_imag
_atom_type_scat_source
C C 0.0074 0.0035 'International Tables Vol C Tables 4.2.6.8 and 6.1.1.4'
H H 0 0 'International Tables Vol C Tables 4.2.6.8 and 6.1.1.4'
N N 0.0136 0.007 'International Tables Vol C Tables 4.2.6.8 and 6.1.1.4'
O O 0.0227 0.0128 'International Tables Vol C Tables 4.2.6.8 and 6.1.1.4'
S S 0.2073 0.2439 'International Tables Vol C Tables 4.2.6.8 and 6.1.1.4'
Na Na 0.0686 0.0512 'International Tables Vol C Tables 4.2.6.8 and 6.1.1.4'
Cu Cu -0.0724 2.282 'International Tables Vol C Tables 4.2.6.8 and 6.1.1.4'

loop_
_geom_angle_atom_site_label_1
_geom_angle_atom_site_label_2
_geom_angle_atom_site_label_3
_geom_angle
_geom_angle_site_symmetry_1
_geom_angle_site_symmetry_3
N3_1 Cu_1 N1_1 179.9(3) . .
N3_1 Cu_1 N2_1 89.9(2) . .
N1_1 Cu_1 N2_1 90.2(2) . .
N3_1 Cu_1 N4_1 90.2(2) . .
N1_1 Cu_1 N4_1 89.7(2) . .
N2_1 Cu_1 N4_1 178.9(2) . .
C01_1 N1_1 C04_1 105.7(5) . .
C01_1 N1_1 Cu_1 127.0(4) . .
C04_1 N1_1 Cu_1 127.0(4) . .
N1_1 C01_1 C25_1 125.6(5) . .
N1_1 C01_1 C02_1 109.9(6) . .
C25_1 C01_1 C02_1 124.5(6) . .
C03_1 C02_1 C01_1 106.4(6) . .
C02_1 C03_1 C04_1 108.5(6) . .
C05_1 C04_1 N1_1 124.0(6) . .
C05_1 C04_1 C03_1 126.6(6) . .
N1_1 C04_1 C03_1 109.4(6) . .
C04_1 C05_1 C61_1 127.6(5) . .
C04_1 C05_1 C06_1 115.4(5) . .
C61_1 C05_1 C06_1 117.0(6) . .
C09_1 N5_1 C08_1 120 . .
C09_1 N5_1 C11_1 112.7(10) . .
C08_1 N5_1 C11_1 126.9(10) . .
C10_1 C09_1 N5_1 120 . .
C10_1 C09_1 Na11_5 111.3(5) . .
N5_1 C09_1 Na11_5 123.7(5) . .
C09_1 C10_1 C06_1 120 . .
C07_1 C06_1 C10_1 120 . .
C07_1 C06_1 C05_1 118.5(5) . .
C10_1 C06_1 C05_1 121.5(5) . .
C06_1 C07_1 C08_1 120 . .
C07_1 C08_1 N5_1 120 . .
C24_1 N2_1 C21_1 104.0(5) . .
C24_1 N2_1 Cu_1 127.2(4) . .
C21_1 N2_1 Cu_1 128.8(4) . .
C45_1 C21_1 N2_1 121.9(6) . .
C45_1 C21_1 C22_1 127.4(6) . .
N2_1 C21_1 C22_1 110.6(5) . .
C23_1 C22_1 C21_1 107.7(5) . .
C22_1 C23_1 C24_1 108.2(6) . .
C25_1 C24_1 N2_1 124.3(5) . .
C25_1 C24_1 C23_1 126.2(6) . .
N2_1 C24_1 C23_1 109.5(5) . .
C24_1 C25_1 C01_1 125.8(6) . .
C24_1 C25_1 C26_1 118.4(6) . .
C01_1 C25_1 C26_1 115.8(5) . .
C27_1 C26_1 C30_1 117.2(7) . .
C27_1 C26_1 C25_1 119.2(7) . .
C30_1 C26_1 C25_1 123.6(7) . .
C26_1 C27_1 C28_1 119.8(7) . .
N6_1 C28_1 C27_1 118.8(7) . .
C28_1 N6_1 C29_1 123.8(7) . .
C28_1 N6_1 C31_1 117.6(8) . .
C29_1 N6_1 C31_1 118.5(8) . .
N6_1 C29_1 C30_1 118.9(7) . .
C29_1 C30_1 C26_1 121.3(7) . .
C41_1 N3_1 C44_1 104.7(5) . .
C41_1 N3_1 Cu_1 127.7(4) . .
C44_1 N3_1 Cu_1 127.6(4) . .
C65_1 C41_1 N3_1 125.7(6) . .
C65_1 C41_1 C42_1 124.3(7) . .
N3_1 C41_1 C42_1 109.9(6) . .
C43_1 C42_1 C41_1 108.0(6) . .
C42_1 C43_1 C44_1 107.4(6) . .
C45_1 C44_1 N3_1 123.6(5) . .
C45_1 C44_1 C43_1 126.4(6) . .
N3_1 C44_1 C43_1 110.0(6) . .
C21_1 C45_1 C44_1 128.1(6) . .
C21_1 C45_1 C46_1 117.0(6) . .
C44_1 C45_1 C46_1 114.9(6) . .
C47_1 C46_1 C50_1 121.1(6) . .
C47_1 C46_1 C45_1 119.8(7) . .
C50_1 C46_1 C45_1 119.1(7) . .
C46_1 C47_1 C48_1 114.7(8) . .
N7_1 C48_1 C47_1 121.0(8) . .
C49_1 N7_1 C48_1 122.8(7) . .
C49_1 N7_1 C51_1 120.3(9) . .
C48_1 N7_1 C51_1 116.8(9) . .
N7_1 C49_1 C50_1 119.7(8) . .
C49_1 C50_1 C46_1 120.7(8) . .
C61_1 N4_1 C64_1 105.0(5) . .
C61_1 N4_1 Cu_1 128.0(4) . .
C64_1 N4_1 Cu_1 126.4(4) . .
N4_1 C61_1 C05_1 123.3(6) . .
N4_1 C61_1 C62_1 109.7(5) . .
C05_1 C61_1 C62_1 126.9(6) . .
C63_1 C62_1 C61_1 108.9(6) . .
C62_1 C63_1 C64_1 105.9(6) . .
N4_1 C64_1 C65_1 124.9(6) . .
N4_1 C64_1 C63_1 110.4(5) . .
C65_1 C64_1 C63_1 124.5(6) . .
C41_1 C65_1 C64_1 124.8(6) . .
C41_1 C65_1 C66_1 117.9(6) . .
C64_1 C65_1 C66_1 117.3(6) . .
C67_1 C66_1 C70_1 120.0(7) . .
C67_1 C66_1 C65_1 122.6(8) . .
C70_1 C66_1 C65_1 117.3(7) . .
C66_1 C67_1 C68_1 121.2(8) . .
N8_1 C68_1 C67_1 118.8(7) . .
C68_1 N8_1 C69_1 123.1(7) . .
C68_1 N8_1 C71_1 119.5(8) . .
C69_1 N8_1 C71_1 117.4(8) . .
C70_1 C69_1 N8_1 118.1(8) . .
C69_1 C70_1 C66_1 118.5(8) . .
N2_2 Cu_2 N2_2 180.0000(10) . 9_666
N2_2 Cu_2 N1_2 90.45(19) . 9_666
N2_2 Cu_2 N1_2 89.55(19) 9_666 9_666
N2_2 Cu_2 N1_2 89.55(19) . .
N2_2 Cu_2 N1_2 90.45(19) 9_666 .
N1_2 Cu_2 N1_2 180.0(3) 9_666 .
C04_2 N1_2 C01_2 104.8(5) . .
C04_2 N1_2 Cu_2 127.6(4) . .
C01_2 N1_2 Cu_2 127.6(4) . .
N1_2 C01_2 C25_2 126.3(5) . .
N1_2 C01_2 C02_2 109.2(6) . .
C25_2 C01_2 C02_2 124.4(6) . .
C03_2 C02_2 C01_2 107.6(6) . .
N1_2 C04_2 C05_2 124.9(5) . .
N1_2 C04_2 C03_2 111.2(6) . .
C05_2 C04_2 C03_2 123.8(6) . .
C02_2 C03_2 C04_2 107.0(6) . .
C04_2 C05_2 C21_2 124.0(6) . 9_666
C04_2 C05_2 C06_2 118.9(6) . .
C21_2 C05_2 C06_2 117.1(6) 9_666 .
C07B_2 C06_2 C10A_2 48.2(18) . .
C07B_2 C06_2 C07A_2 90(2) . .
C10A_2 C06_2 C07A_2 116.5(7) . .
C07B_2 C06_2 C10B_2 113(2) . .
C10A_2 C06_2 C10B_2 94.3(12) . .
C07A_2 C06_2 C10B_2 56.1(12) . .
C07B_2 C06_2 C05_2 124(2) . .
C10A_2 C06_2 C05_2 119.6(7) . .
C07A_2 C06_2 C05_2 123.7(7) . .
C10B_2 C06_2 C05_2 122.6(13) . .
C06_2 C07A_2 C08A_2 121.2(8) . .
N5_2 C08A_2 C07A_2 121.8(9) . .
N5_2 C09A_2 C10A_2 122.6(8) . .
N5_2 C09A_2 Na10_5 78.1(5) . .
C10A_2 C09A_2 Na10_5 88.6(5) . .
C06_2 C10A_2 C09A_2 118.8(9) . .
C06_2 C07B_2 C08B_2 134(4) . .
C07B_2 C08B_2 N5_2 111(3) . .
C10B_2 C09B_2 N5_2 119(3) . .
C10B_2 C09B_2 Na10_5 84(2) . .
N5_2 C09B_2 Na10_5 122(2) . .
C09B_2 C10B_2 C06_2 121(3) . .
C09B_2 C10B_2 Na10_5 61(2) . .
C06_2 C10B_2 Na10_5 136.4(17) . .
C09A_2 N5_2 C08A_2 118.7(7) . .
C09A_2 N5_2 C09B_2 97.2(15) . .
C08A_2 N5_2 C09B_2 54.8(14) . .
C09A_2 N5_2 C08B_2 55.5(15) . .
C08A_2 N5_2 C08B_2 90.3(16) . .
C09B_2 N5_2 C08B_2 120(2) . .
C09A_2 N5_2 C11_2 120.0(7) . .
C08A_2 N5_2 C11_2 121.3(7) . .
C09B_2 N5_2 C11_2 116.0(15) . .
C08B_2 N5_2 C11_2 123.7(16) . .
C09A_2 N5_2 Na10_5 77.7(5) . .
C08A_2 N5_2 Na10_5 89.8(6) . .
C09B_2 N5_2 Na10_5 35.0(14) . .
C08B_2 N5_2 Na10_5 125.8(17) . .
C11_2 N5_2 Na10_5 101.7(4) . .
C21_2 N2_2 C24_2 104.9(5) . .
C21_2 N2_2 Cu_2 127.3(4) . .
C24_2 N2_2 Cu_2 127.8(4) . .
N2_2 C21_2 C22_2 111.6(5) . .
N2_2 C21_2 C05_2 125.4(5) . 9_666
C22_2 C21_2 C05_2 122.9(6) . 9_666
C23_2 C22_2 C21_2 106.7(6) . .
C22_2 C23_2 C24_2 106.7(6) . .
N2_2 C24_2 C25_2 126.1(6) . .
N2_2 C24_2 C23_2 109.8(5) . .
C25_2 C24_2 C23_2 124.0(6) . .
C24_2 C25_2 C01_2 122.3(6) . .
C24_2 C25_2 C26_2 119.5(6) . .
C01_2 C25_2 C26_2 118.2(6) . .
C27B_2 C26_2 C27A_2 47.5(19) . .
C27B_2 C26_2 C30B_2 122(2) . .
C27A_2 C26_2 C30B_2 91.0(15) . .
C27B_2 C26_2 C30A_2 103(2) . .
C27A_2 C26_2 C30A_2 113.4(7) . .
C30B_2 C26_2 C30A_2 51.2(13) . .
C27B_2 C26_2 C25_2 116(2) . .
C27A_2 C26_2 C25_2 123.4(6) . .
C30B_2 C26_2 C25_2 121.9(15) . .
C30A_2 C26_2 C25_2 123.2(7) . .
C28A_2 N6_2 C29A_2 121.4(7) . .
C28A_2 N6_2 C29B_2 92.6(16) . .
C29A_2 N6_2 C29B_2 51.7(14) . .
C28A_2 N6_2 C28B_2 55.7(18) . .
C29A_2 N6_2 C28B_2 96.2(19) . .
C29B_2 N6_2 C28B_2 116(2) . .
C28A_2 N6_2 C31_2 120.4(8) . .
C29A_2 N6_2 C31_2 118.3(7) . .
C29B_2 N6_2 C31_2 126.0(16) . .
C28B_2 N6_2 C31_2 117.6(19) . .
C28A_2 C27A_2 C26_2 124.1(8) . .
N6_2 C28A_2 C27A_2 119.7(9) . .
N6_2 C29A_2 C30A_2 119.3(9) . .
C29A_2 C30A_2 C26_2 121.8(10) . .
C26_2 C27B_2 C28B_2 118(3) . .
N6_2 C28B_2 C27B_2 118(4) . .
N6_2 C29B_2 C30B_2 127(3) . .
C29B_2 C30B_2 C26_2 116(3) . .
C02_3 C01_3 C14_3 112.2(6) . .
C03_3 C02_3 C07_3 118.8(8) . .
C03_3 C02_3 C01_3 122.0(6) . .
C07_3 C02_3 C01_3 119.1(7) . .
O01_3 C03_3 C04_3 119.5(7) . .
O01_3 C03_3 C02_3 119.4(7) . .
C04_3 C03_3 C02_3 121.1(7) . .
C03_3 C04_3 C05_3 119.3(7) . .
C03_3 C04_3 C31_3 120.5(7) . .
C05_3 C04_3 C31_3 120.0(9) . .
C06_3 C05_3 C04_3 120.3(8) . .
C05_3 C06_3 C07_3 121.5(7) . .
C05_3 C06_3 S1_3 120.8(8) . .
C07_3 C06_3 S1_3 117.7(7) . .
C02_3 C07_3 C06_3 118.7(7) . .
C03_3 O01_3 C08_3 109.1(5) . .
C03_3 O01_3 Na1_3 135.9(4) . .
C08_3 O01_3 Na1_3 114.9(4) . .
C09_3 C08_3 O01_3 111.1(7) . .
O03_3 C09_3 O02_3 123.9(8) . .
O03_3 C09_3 C08_3 120.8(8) . .
O02_3 C09_3 C08_3 115.3(9) . .
C09_3 O03_3 Na1_3 113.6(5) . .
C09_3 O03_3 Na2_5 119.8(5) . .
Na1_3 O03_3 Na2_5 79.75(16) . .
O06A_3 S1_3 O04B_3 64.1(13) . .
O06A_3 S1_3 O04A_3 111.0(7) . .
O04B_3 S1_3 O04A_3 48.2(12) . .
O06A_3 S1_3 O05B_3 146.7(14) . .
O04B_3 S1_3 O05B_3 117.4(17) . .
O04A_3 S1_3 O05B_3 72.5(13) . .
O06A_3 S1_3 O06B_3 55.4(9) . .
O04B_3 S1_3 O06B_3 117.2(16) . .
O04A_3 S1_3 O06B_3 151.2(9) . .
O05B_3 S1_3 O06B_3 104.9(15) . .
O06A_3 S1_3 O05A_3 116.9(7) . .
O04B_3 S1_3 O05A_3 144.4(13) . .
O04A_3 S1_3 O05A_3 111.2(7) . .
O05B_3 S1_3 O05A_3 40.7(12) . .
O06B_3 S1_3 O05A_3 64.9(9) . .
O06A_3 S1_3 C06_3 106.0(5) . .
O04B_3 S1_3 C06_3 107.6(13) . .
O04A_3 S1_3 C06_3 104.7(4) . .
O05B_3 S1_3 C06_3 104.7(14) . .
O06B_3 S1_3 C06_3 103.6(9) . .
O05A_3 S1_3 C06_3 105.9(5) . .
S1_3 O05A_3 Na9_5 149.9(8) . .
S1_3 O05A_3 Na10_5 109.0(7) . .
Na9_5 O05A_3 Na10_5 53.3(6) . .
S1_3 O06A_3 Na7_5 137.0(7) . .
S1_3 O04B_3 Na7_5 115.2(18) . .
S1_3 O06B_3 Na10_5 139.2(14) . .
C12_3 C11_3 C24_3 108.1(5) . .
C13_3 C12_3 C17_3 117.8(6) . .
C13_3 C12_3 C11_3 122.6(5) . .
C17_3 C12_3 C11_3 119.6(6) . .
C12_3 C13_3 O11_3 118.6(5) . .
C12_3 C13_3 C14_3 122.4(6) . .
O11_3 C13_3 C14_3 119.0(6) . .
C15_3 C14_3 C13_3 117.0(7) . .
C15_3 C14_3 C01_3 120.6(6) . .
C13_3 C14_3 C01_3 122.3(6) . .
C16_3 C15_3 C14_3 121.7(6) . .
C15_3 C16_3 C17_3 121.8(6) . .
C15_3 C16_3 S2_3 121.9(6) . .
C17_3 C16_3 S2_3 116.1(6) . .
C12_3 C17_3 C16_3 119.0(6) . .
C13_3 O11_3 C18_3 109.7(5) . .
C13_3 O11_3 Na1_3 135.4(4) . .
C18_3 O11_3 Na1_3 114.9(3) . .
O11_3 C18_3 C19_3 111.1(6) . .
O13_3 C19_3 O12_3 126.1(6) . .
O13_3 C19_3 C18_3 122.7(7) . .
O12_3 C19_3 C18_3 111.1(7) . .
C19_3 O13_3 Na1_3 107.5(5) . .
C19_3 O13_3 Na2_5 116.5(4) . .
Na1_3 O13_3 Na2_5 75.38(14) . .
O14_3 S2_3 O16_3 115.5(4) . .
O14_3 S2_3 O15_3 107.6(5) . .
O16_3 S2_3 O15_3 115.7(4) . .
O14_3 S2_3 C16_3 103.9(4) . .
O16_3 S2_3 C16_3 105.9(3) . .
O15_3 S2_3 C16_3 107.1(4) . .
S2_3 O14_3 Na9_5 149.0(6) . .
S2_3 O14_3 Na10_5 129.4(5) . .
Na9_5 O14_3 Na10_5 52.3(5) . .
S2_3 O14_3 Na4_5 106.4(4) . 7_544
Na9_5 O14_3 Na4_5 69.6(5) . 7_544
Na10_5 O14_3 Na4_5 120.5(3) . 7_544
S2_3 O16_3 Na8_5 142.6(4) . .
C22_3 C21_3 C34_3 111.5(6) . .
C27_3 C22_3 C23_3 118.6(7) . .
C27_3 C22_3 C21_3 119.6(7) . .
C23_3 C22_3 C21_3 121.7(7) . .
O21_3 C23_3 C22_3 119.0(6) . .
O21_3 C23_3 C24_3 118.4(7) . .
C22_3 C23_3 C24_3 122.6(6) . .
C25_3 C24_3 C23_3 114.7(7) . .
C25_3 C24_3 C11_3 122.4(6) . .
C23_3 C24_3 C11_3 122.5(6) . .
C26_3 C25_3 C24_3 124.7(7) . .
C25_3 C26_3 C27_3 118.4(7) . .
C25_3 C26_3 S3_3 123.2(7) . .
C27_3 C26_3 S3_3 118.3(7) . .
C22_3 C27_3 C26_3 121.0(7) . .
C23_3 O21_3 C28_3 110.3(5) . .
C23_3 O21_3 Na1_3 135.5(4) . .
C28_3 O21_3 Na1_3 114.0(3) . .
O21_3 C28_3 C29_3 109.1(6) . .
O23_3 C29_3 O22_3 126.8(7) . .
O23_3 C29_3 C28_3 122.7(7) . .
O22_3 C29_3 C28_3 110.5(7) . .
O23_3 C29_3 Na1_3 48.1(4) . .
O22_3 C29_3 Na1_3 153.4(5) . .
C28_3 C29_3 Na1_3 81.8(4) . .
C29_3 O22_3 Na4_5 109.2(4) . .
C29_3 O23_3 Na1_3 110.7(4) . .
C29_3 O23_3 Na2_5 117.7(5) . .
Na1_3 O23_3 Na2_5 78.31(16) . .
O25_3 S3_3 O24_3 111.8(5) . .
O25_3 S3_3 O26_3 117.9(5) . .
O24_3 S3_3 O26_3 110.8(4) . .
O25_3 S3_3 C26_3 101.5(4) . .
O24_3 S3_3 C26_3 107.3(4) . .
O26_3 S3_3 C26_3 106.4(4) . .
S3_3 O24_3 Na8_5 149.3(4) . .
S3_3 O26_3 Na6_5 136.3(5) . .
C32_3 C31_3 C04_3 107.5(7) . .
C37_3 C32_3 C33_3 115.6(10) . .
C37_3 C32_3 C31_3 120.7(10) . .
C33_3 C32_3 C31_3 123.6(8) . .
C34_3 C33_3 O31_3 117.9(9) . .
C34_3 C33_3 C32_3 126.2(9) . .
O31_3 C33_3 C32_3 115.9(9) . .
C33_3 C34_3 C35_3 117.1(10) . .
C33_3 C34_3 C21_3 124.7(8) . .
C35_3 C34_3 C21_3 118.1(10) . .
C34_3 C35_3 C36_3 118.0(10) . .
C37_3 C36_3 C35_3 124.1(9) . .
C37_3 C36_3 S4_3 117.8(10) . .
C35_3 C36_3 S4_3 118.0(10) . .
C36_3 C37_3 C32_3 119.0(10) . .
C33_3 O31_3 C38_3 112.0(5) . .
C33_3 O31_3 Na1_3 134.2(4) . .
C38_3 O31_3 Na1_3 113.8(4) . .
C39_3 C38_3 O31_3 110.1(7) . .
O33_3 C39_3 O32_3 126.9(9) . .
O33_3 C39_3 C38_3 124.8(8) . .
O32_3 C39_3 C38_3 108.2(9) . .
C39_3 O33_3 Na1_3 108.8(6) . .
C39_3 O33_3 Na2_5 117.8(6) . .
Na1_3 O33_3 Na2_5 77.94(18) . .
O36A_3 S4_3 O34B_3 57.6(9) . .
O36A_3 S4_3 O36B_3 60.4(15) . .
O34B_3 S4_3 O36B_3 117.8(19) . .
O36A_3 S4_3 O35A_3 121.8(7) . .
O34B_3 S4_3 O35A_3 154.7(10) . .
O36B_3 S4_3 O35A_3 66.0(15) . .
O36A_3 S4_3 O35B_3 145.0(13) . .
O34B_3 S4_3 O35B_3 115.1(16) . .
O36B_3 S4_3 O35B_3 112.4(19) . .
O35A_3 S4_3 O35B_3 48.6(12) . .
O36A_3 S4_3 O34A_3 110.9(7) . .
O34B_3 S4_3 O34A_3 58.6(10) . .
O36B_3 S4_3 O34A_3 151.7(15) . .
O35A_3 S4_3 O34A_3 105.2(7) . .
O35B_3 S4_3 O34A_3 57.5(13) . .
O36A_3 S4_3 C36_3 107.2(5) . .
O34B_3 S4_3 C36_3 97.0(10) . .
O36B_3 S4_3 C36_3 104.4(16) . .
O35A_3 S4_3 C36_3 106.3(5) . .
O35B_3 S4_3 C36_3 107.7(13) . .
O34A_3 S4_3 C36_3 103.9(6) . .
S4_3 O34A_3 Na6_5 128.9(8) . .
S4_3 O36A_3 Na7_5 114.1(7) . .
S4_3 O34B_3 Na6_5 140.6(16) . .
S4_3 O36B_3 Na7_5 147(2) . .
O31_3 Na1_3 O21_3 81.99(18) . .
O31_3 Na1_3 O01_3 80.29(18) . .
O21_3 Na1_3 O01_3 131.63(17) . .
O31_3 Na1_3 O11_3 132.71(17) . .
O21_3 Na1_3 O11_3 79.40(15) . .
O01_3 Na1_3 O11_3 80.50(16) . .
O31_3 Na1_3 O03_3 125.9(2) . .
O21_3 Na1_3 O03_3 151.6(2) . .
O01_3 Na1_3 O03_3 66.16(18) . .
O11_3 Na1_3 O03_3 83.34(18) . .
O31_3 Na1_3 O23_3 82.47(18) . .
O21_3 Na1_3 O23_3 66.10(16) . .
O01_3 Na1_3 O23_3 152.4(2) . .
O11_3 Na1_3 O23_3 126.69(19) . .
O03_3 Na1_3 O23_3 108.53(17) . .
O31_3 Na1_3 O33_3 64.95(19) . .
O21_3 Na1_3 O33_3 128.1(2) . .
O01_3 Na1_3 O33_3 82.56(19) . .
O11_3 Na1_3 O33_3 152.0(2) . .
O03_3 Na1_3 O33_3 69.5(2) . .
O23_3 Na1_3 O33_3 70.7(2) . .
O31_3 Na1_3 O13_3 152.28(19) . .
O21_3 Na1_3 O13_3 81.72(16) . .
O01_3 Na1_3 O13_3 126.99(19) . .
O11_3 Na1_3 O13_3 65.22(15) . .
O03_3 Na1_3 O13_3 70.59(19) . .
O23_3 Na1_3 O13_3 70.45(17) . .
O33_3 Na1_3 O13_3 109.49(17) . .
O31_3 Na1_3 C29_3 93.21(19) . .
O21_3 Na1_3 C29_3 49.67(17) . .
O01_3 Na1_3 C29_3 172.7(2) . .
O11_3 Na1_3 C29_3 106.48(19) . .
O03_3 Na1_3 C29_3 116.07(19) . .
O23_3 Na1_3 C29_3 21.17(15) . .
O33_3 Na1_3 C29_3 91.7(2) . .
O13_3 Na1_3 C29_3 59.24(18) . .
O31_3 Na1_3 Na2_5 112.78(13) . .
O21_3 Na1_3 Na2_5 114.95(12) . .
O01_3 Na1_3 Na2_5 113.42(14) . .
O11_3 Na1_3 Na2_5 114.50(14) . .
O03_3 Na1_3 Na2_5 53.49(12) . .
O23_3 Na1_3 Na2_5 55.04(12) . .
O33_3 Na1_3 Na2_5 53.70(14) . .
O13_3 Na1_3 Na2_5 55.79(11) . .
C29_3 Na1_3 Na2_5 65.98(14) . .
C02_4 C01_4 C14_4 110.3(6) . .
C07_4 C02_4 C03_4 117.9(8) . .
C07_4 C02_4 C01_4 118.7(8) . .
C03_4 C02_4 C01_4 123.3(7) . .
C04_4 C03_4 C02_4 122.5(8) . .
C04_4 C03_4 O01_4 120.7(8) . .
C02_4 C03_4 O01_4 116.8(8) . .
C03_4 C04_4 C05_4 118.4(9) . .
C03_4 C04_4 C31_4 122.4(7) . .
C05_4 C04_4 C31_4 119.2(10) . .
C06_4 C05_4 C04_4 120.4(9) . .
C05_4 C06_4 C07_4 121.0(8) . .
C05_4 C06_4 S1A_4 116.2(10) . .
C07_4 C06_4 S1A_4 122.8(9) . .
C05_4 C06_4 S1B_4 132.7(11) . .
C07_4 C06_4 S1B_4 105.6(10) . .
S1A_4 C06_4 S1B_4 19.7(6) . .
C06_4 C07_4 C02_4 119.5(9) . .
C03_4 O01_4 C08_4 110.4(5) . .
C03_4 O01_4 Na1_4 134.3(4) . .
C08_4 O01_4 Na1_4 114.8(4) . .
O01_4 C08_4 C09_4 109.5(7) . .
O03_4 C09_4 O02_4 125.6(8) . .
O03_4 C09_4 C08_4 121.9(8) . .
O02_4 C09_4 C08_4 112.1(8) . .
C09_4 O03_4 Na1_4 112.5(6) . .
C09_4 O03_4 Na2_5 120.2(5) . .
Na1_4 O03_4 Na2_5 79.10(17) . .
O04A_4 S1A_4 O06A_4 113.5(11) . .
O04A_4 S1A_4 O05A_4 118.7(13) . .
O06A_4 S1A_4 O05A_4 108.6(8) . .
O04A_4 S1A_4 C06_4 103.1(6) . .
O06A_4 S1A_4 C06_4 110.2(8) . .
O05A_4 S1A_4 C06_4 101.8(7) . .
S1A_4 O06A_4 Na5_5 147.2(9) . .
O05B_4 S1B_4 O06B_4 115(2) . .
O05B_4 S1B_4 O04B_4 113.8(17) . .
O06B_4 S1B_4 O04B_4 107(2) . .
O05B_4 S1B_4 C06_4 116.8(14) . .
O06B_4 S1B_4 C06_4 105(2) . .
O04B_4 S1B_4 C06_4 96.6(17) . .
C12_4 C11_4 C24_4 109.2(5) . .
C17_4 C12_4 C13_4 117.1(6) . .
C17_4 C12_4 C11_4 120.2(6) . .
C13_4 C12_4 C11_4 122.6(5) . .
C12_4 C13_4 C14_4 123.4(6) . .
C12_4 C13_4 O11_4 118.1(6) . .
C14_4 C13_4 O11_4 118.4(6) . .
C15_4 C14_4 C13_4 117.2(7) . .
C15_4 C14_4 C01_4 120.4(6) . .
C13_4 C14_4 C01_4 122.2(6) . .
C16_4 C15_4 C14_4 120.5(6) . .
C15_4 C16_4 C17_4 121.1(6) . .
C15_4 C16_4 S2_4 119.9(5) . .
C17_4 C16_4 S2_4 119.0(6) . .
C12_4 C17_4 C16_4 120.6(6) . .
C13_4 O11_4 C18_4 109.4(5) . .
C13_4 O11_4 Na1_4 136.9(4) . .
C18_4 O11_4 Na1_4 113.6(3) . .
O11_4 C18_4 C19_4 111.9(6) . .
O13_4 C19_4 O12_4 126.6(6) . .
O13_4 C19_4 C18_4 123.4(7) . .
O12_4 C19_4 C18_4 109.8(7) . .
C19_4 O13_4 Na1_4 104.5(5) . .
C19_4 O13_4 Na2_5 114.8(4) . .
Na1_4 O13_4 Na2_5 76.56(15) . .
O16_4 S2_4 O15_4 113.9(3) . .
O16_4 S2_4 O14_4 113.1(3) . .
O15_4 S2_4 O14_4 112.6(3) . .
O16_4 S2_4 C16_4 105.9(3) . .
O15_4 S2_4 C16_4 105.9(3) . .
O14_4 S2_4 C16_4 104.4(3) . .
S2_4 O14_4 Na4_5 103.3(3) . 8_454
S2_4 O15_4 Na3_5 127.4(3) . .
C22_4 C21_4 C34_4 108.4(7) . .
C27_4 C22_4 C23_4 115.7(8) . .
C27_4 C22_4 C21_4 121.9(8) . .
C23_4 C22_4 C21_4 122.5(7) . .
C24_4 C23_4 C22_4 125.2(7) . .
C24_4 C23_4 O21_4 117.9(7) . .
C22_4 C23_4 O21_4 116.8(7) . .
C23_4 C24_4 C25_4 115.8(7) . .
C23_4 C24_4 C11_4 124.5(6) . .
C25_4 C24_4 C11_4 119.6(7) . .
C24_4 C25_4 C26_4 120.1(7) . .
C27_4 C26_4 C25_4 120.6(7) . .
C27_4 C26_4 S3_4 120.0(8) . .
C25_4 C26_4 S3_4 119.4(8) . .
C26_4 C27_4 C22_4 122.5(8) . .
C23_4 O21_4 C28_4 109.6(5) . .
C23_4 O21_4 Na1_4 135.6(4) . .
C28_4 O21_4 Na1_4 114.5(3) . .
O21_4 C28_4 C29_4 108.2(6) . .
O23_4 C29_4 O22_4 124.7(7) . .
O23_4 C29_4 C28_4 124.6(7) . .
O22_4 C29_4 C28_4 110.6(7) . .
O23_4 C29_4 Na1_4 49.1(4) . .
O22_4 C29_4 Na1_4 153.3(5) . .
C28_4 C29_4 Na1_4 82.8(4) . .
C29_4 O22_4 Na4_5 116.7(4) . .
C29_4 O23_4 Na1_4 109.6(4) . .
C29_4 O23_4 Na2_5 118.8(5) . .
Na1_4 O23_4 Na2_5 79.23(16) . .
O24_4 S3_4 O26_4 111.3(6) . .
O24_4 S3_4 O25_4 114.4(6) . .
O26_4 S3_4 O25_4 111.4(5) . .
O24_4 S3_4 C26_4 106.4(4) . .
O26_4 S3_4 C26_4 106.0(5) . .
O25_4 S3_4 C26_4 106.7(5) . .
S3_4 O25_4 Na3_5 147.5(4) . .
C32_4 C31_4 C04_4 111.8(8) . .
C33_4 O31_4 C38_4 111.4(6) . .
C33_4 O31_4 Na1_4 133.6(5) . .
C38_4 O31_4 Na1_4 114.4(4) . .
O31_4 C38_4 C39_4 106.1(7) . .
O33_4 C39_4 O32_4 124.6(10) . .
O33_4 C39_4 C38_4 127.2(8) . .
O32_4 C39_4 C38_4 108.2(10) . .
C39_4 O33_4 Na1_4 107.7(6) . .
C39_4 O33_4 Na2_5 118.8(6) . .
Na1_4 O33_4 Na2_5 79.15(19) . .
O35A_4 S4A_4 O34A_4 120.7(18) . .
O35A_4 S4A_4 O36A_4 121.5(14) . .
O34A_4 S4A_4 O36A_4 108.9(16) . .
O35A_4 S4A_4 C36_4 73.0(11) . .
O34A_4 S4A_4 C36_4 109.6(19) . .
O36A_4 S4A_4 C36_4 118.2(9) . .
O35A_4 S4A_4 Na11_5 107.3(11) . 10_657
O34A_4 S4A_4 Na11_5 42.0(16) . 10_657
O36A_4 S4A_4 Na11_5 89.0(9) . 10_657
C36_4 S4A_4 Na11_5 148.6(9) . 10_657
S4A_4 O34A_4 Na11_5 105(2) . 10_657
S4A_4 O36A_4 Na11_5 58.5(7) . 10_657
O34B_4 S4B_4 O36B_4 134.5(16) . .
O34B_4 S4B_4 O35B_4 104.4(16) . .
O36B_4 S4B_4 O35B_4 96.7(15) . .
O34B_4 S4B_4 C36_4 104.7(13) . .
O36B_4 S4B_4 C36_4 100.9(12) . .
O35B_4 S4B_4 C36_4 116.6(17) . .
S4B_4 O34B_4 Na11_5 122.3(14) . 10_657
S4B_4 O36B_4 Na5_5 148.6(14) . .
C37_4 C32_4 C33_4 120.1(12) . .
C37_4 C32_4 C31_4 118.6(12) . .
C33_4 C32_4 C31_4 121.1(10) . .
C34_4 C33_4 O31_4 119.2(9) . .
C34_4 C33_4 C32_4 122.5(10) . .
O31_4 C33_4 C32_4 118.3(10) . .
C33_4 C34_4 C35_4 117.8(11) . .
C33_4 C34_4 C21_4 125.5(9) . .
C35_4 C34_4 C21_4 116.6(12) . .
C36_4 C35_4 C34_4 116.1(13) . .
C37_4 C36_4 C35_4 124.4(12) . .
C37_4 C36_4 S4B_4 118.5(14) . .
C35_4 C36_4 S4B_4 115.8(13) . .
C37_4 C36_4 S4A_4 117.1(11) . .
C35_4 C36_4 S4A_4 104.6(14) . .
S4B_4 C36_4 S4A_4 52.2(5) . .
C36_4 C37_4 C32_4 118.2(12) . .
O21_4 Na1_4 O11_4 79.81(16) . .
O21_4 Na1_4 O31_4 81.25(18) . .
O11_4 Na1_4 O31_4 132.06(18) . .
O21_4 Na1_4 O01_4 131.84(18) . .
O11_4 Na1_4 O01_4 79.46(16) . .
O31_4 Na1_4 O01_4 81.35(18) . .
O21_4 Na1_4 O03_4 152.8(2) . .
O11_4 Na1_4 O03_4 83.68(18) . .
O31_4 Na1_4 O03_4 125.6(2) . .
O01_4 Na1_4 O03_4 64.77(18) . .
O21_4 Na1_4 O23_4 66.19(17) . .
O11_4 Na1_4 O23_4 125.5(2) . .
O31_4 Na1_4 O23_4 84.48(18) . .
O01_4 Na1_4 O23_4 154.2(2) . .
O03_4 Na1_4 O23_4 107.88(18) . .
O21_4 Na1_4 O33_4 128.1(2) . .
O11_4 Na1_4 O33_4 151.5(2) . .
O31_4 Na1_4 O33_4 66.7(2) . .
O01_4 Na1_4 O33_4 83.8(2) . .
O03_4 Na1_4 O33_4 68.3(2) . .
O23_4 Na1_4 O33_4 70.8(2) . .
O21_4 Na1_4 O13_4 82.45(17) . .
O11_4 Na1_4 O13_4 65.78(15) . .
O31_4 Na1_4 O13_4 152.38(19) . .
O01_4 Na1_4 O13_4 125.84(19) . .
O03_4 Na1_4 O13_4 71.03(19) . .
O23_4 Na1_4 O13_4 68.53(17) . .
O33_4 Na1_4 O13_4 107.64(18) . .
O21_4 Na1_4 C29_4 49.48(17) . .
O11_4 Na1_4 C29_4 105.5(2) . .
O31_4 Na1_4 C29_4 94.43(19) . .
O01_4 Na1_4 C29_4 175.0(2) . .
O03_4 Na1_4 C29_4 116.26(19) . .
O23_4 Na1_4 C29_4 21.31(15) . .
O33_4 Na1_4 C29_4 92.1(2) . .
O13_4 Na1_4 C29_4 58.15(18) . .
O21_4 Na1_4 Na2_5 114.24(13) . .
O11_4 Na1_4 Na2_5 113.68(13) . .
O31_4 Na1_4 Na2_5 114.26(14) . .
O01_4 Na1_4 Na2_5 113.87(15) . .
O03_4 Na1_4 Na2_5 54.09(12) . .
O23_4 Na1_4 Na2_5 53.79(13) . .
O33_4 Na1_4 Na2_5 53.57(15) . .
O13_4 Na1_4 Na2_5 54.07(11) . .
C29_4 Na1_4 Na2_5 65.32(14) . .
O03_3 Na2_5 O33_4 95.23(19) . .
O03_3 Na2_5 O33_3 63.01(18) . .
O33_4 Na2_5 O33_3 97.4(2) . .
O03_3 Na2_5 O23_4 98.24(16) . .
O33_4 Na2_5 O23_4 63.60(19) . .
O33_3 Na2_5 O23_4 153.1(2) . .
O03_3 Na2_5 O03_4 144.8(2) . .
O33_4 Na2_5 O03_4 61.17(19) . .
O33_3 Na2_5 O03_4 92.70(18) . .
O23_4 Na2_5 O03_4 93.79(15) . .
O03_3 Na2_5 O13_4 149.15(18) . .
O33_4 Na2_5 O13_4 96.64(17) . .
O33_3 Na2_5 O13_4 142.49(19) . .
O23_4 Na2_5 O13_4 62.56(16) . .
O03_4 Na2_5 O13_4 64.56(16) . .
O03_3 Na2_5 O23_3 93.40(15) . .
O33_4 Na2_5 O23_3 151.9(2) . .
O33_3 Na2_5 O23_3 63.30(19) . .
O23_4 Na2_5 O23_3 141.03(19) . .
O03_4 Na2_5 O23_3 97.72(15) . .
O13_4 Na2_5 O23_3 89.34(16) . .
O03_3 Na2_5 O13_3 63.31(16) . .
O33_4 Na2_5 O13_3 144.2(2) . .
O33_3 Na2_5 O13_3 97.19(15) . .
O23_4 Na2_5 O13_3 90.10(15) . .
O03_4 Na2_5 O13_3 149.90(18) . .
O13_4 Na2_5 O13_3 91.31(14) . .
O23_3 Na2_5 O13_3 62.48(15) . .
O03_3 Na2_5 Na1_3 46.76(12) . .
O33_4 Na2_5 Na1_3 134.96(15) . .
O33_3 Na2_5 Na1_3 48.36(13) . .
O23_4 Na2_5 Na1_3 132.58(12) . .
O03_4 Na2_5 Na1_3 133.55(13) . .
O13_4 Na2_5 Na1_3 128.40(13) . .
O23_3 Na2_5 Na1_3 46.65(10) . .
O13_3 Na2_5 Na1_3 48.83(10) . .
O03_3 Na2_5 Na1_4 134.70(13) . .
O33_4 Na2_5 Na1_4 47.28(14) . .
O33_3 Na2_5 Na1_4 133.33(14) . .
O23_4 Na2_5 Na1_4 46.98(11) . .
O03_4 Na2_5 Na1_4 46.82(12) . .
O13_4 Na2_5 Na1_4 49.37(11) . .
O23_3 Na2_5 Na1_4 131.82(11) . .
O13_3 Na2_5 Na1_4 129.44(11) . .
Na1_3 Na2_5 Na1_4 177.74(9) . .
O1_7 Na3_5 O25_4 117.2(4) . .
O1_7 Na3_5 O15_4 116.1(3) . .
O25_4 Na3_5 O15_4 115.4(4) . .
O22_3 Na4_5 O14_4 100.73(19) . 7_544
O22_3 Na4_5 O14_3 103.8(2) . 8_454
O14_4 Na4_5 O14_3 95.94(19) 7_544 8_454
O22_3 Na4_5 O22_4 119.0(2) . .
O14_4 Na4_5 O22_4 114.18(18) 7_544 .
O14_3 Na4_5 O22_4 119.3(2) 8_454 .
O22_3 Na4_5 Na9_5 66.9(4) . 8_454
O14_4 Na4_5 Na9_5 71.0(4) 7_544 8_454
O14_3 Na4_5 Na9_5 50.5(4) 8_454 8_454
O22_4 Na4_5 Na9_5 169.7(4) . 8_454
O06A_4 Na5_5 O36B_4 123.9(9) . .
Na11_5 Na6_5 O26_3 106.1(7) . .
Na11_5 Na6_5 O34A_3 121.0(7) . .
O26_3 Na6_5 O34A_3 132.9(5) . .
Na11_5 Na6_5 O34B_3 136.8(8) . .
O26_3 Na6_5 O34B_3 110.3(6) . .
O34A_3 Na6_5 O34B_3 29.8(5) . .
O36B_3 Na7_5 O06A_3 125.9(10) . .
O36B_3 Na7_5 O36A_3 27.1(8) . .
O06A_3 Na7_5 O36A_3 101.7(5) . .
O36B_3 Na7_5 O04B_3 148.3(11) . .
O06A_3 Na7_5 O04B_3 30.3(5) . .
O36A_3 Na7_5 O04B_3 129.9(6) . .
O1_7 Na8_5 O24_3 110.4(5) 7_544 .
O1_7 Na8_5 O16_3 110.3(6) 7_544 .
O24_3 Na8_5 O16_3 102.0(5) . .
O05A_3 Na9_5 Na10_5 75.6(8) . .
O05A_3 Na9_5 O14_3 140.7(11) . .
Na10_5 Na9_5 O14_3 67.3(6) . .
O05A_3 Na9_5 Na4_5 158.8(10) . 7_544
Na10_5 Na9_5 Na4_5 125.6(9) . 7_544
O14_3 Na9_5 Na4_5 59.9(5) . 7_544
C09B_2 Na10_5 C10B_2 34.4(11) . .
C09B_2 Na10_5 Na9_5 152.7(12) . .
C10B_2 Na10_5 Na9_5 172.4(10) . .
C09B_2 Na10_5 O06B_3 80.7(11) . .
C10B_2 Na10_5 O06B_3 95.9(9) . .
Na9_5 Na10_5 O06B_3 85.2(8) . .
C09B_2 Na10_5 O14_3 123.0(10) . .
C10B_2 Na10_5 O14_3 120.2(8) . .
Na9_5 Na10_5 O14_3 60.4(6) . .
O06B_3 Na10_5 O14_3 142.4(6) . .
C09B_2 Na10_5 O05A_3 112.8(10) . .
C10B_2 Na10_5 O05A_3 129.3(8) . .
Na9_5 Na10_5 O05A_3 51.2(6) . .
O06B_3 Na10_5 O05A_3 34.1(5) . .
O14_3 Na10_5 O05A_3 110.4(4) . .
C09B_2 Na10_5 C09A_2 41.4(9) . .
C10B_2 Na10_5 C09A_2 51.5(8) . .
Na9_5 Na10_5 C09A_2 134.1(7) . .
O06B_3 Na10_5 C09A_2 118.3(7) . .
O14_3 Na10_5 C09A_2 81.8(3) . .
O05A_3 Na10_5 C09A_2 141.4(4) . .
C09B_2 Na10_5 N5_2 23.5(9) . .
C10B_2 Na10_5 N5_2 50.1(8) . .
Na9_5 Na10_5 N5_2 137.4(7) . .
O06B_3 Na10_5 N5_2 94.1(7) . .
O14_3 Na10_5 N5_2 101.2(3) . .
O05A_3 Na10_5 N5_2 119.6(4) . .
C09A_2 Na10_5 N5_2 24.2(2) . .
O34A_4 Na11_5 Na6_5 145.8(17) 10_557 .
O34A_4 Na11_5 S4A_4 33.1(8) 10_557 10_557
Na6_5 Na11_5 S4A_4 130.7(10) . 10_557
O34A_4 Na11_5 O34B_4 36.8(13) 10_557 10_557
Na6_5 Na11_5 O34B_4 109.2(10) . 10_557
S4A_4 Na11_5 O34B_4 40.4(6) 10_557 10_557
O34A_4 Na11_5 O36A_4 56.0(11) 10_557 10_557
Na6_5 Na11_5 O36A_4 132.0(9) . 10_557
S4A_4 Na11_5 O36A_4 32.5(4) 10_557 10_557
O34B_4 Na11_5 O36A_4 72.8(8) 10_557 10_557
O34A_4 Na11_5 C09_1 102.9(12) 10_557 .
Na6_5 Na11_5 C09_1 94.6(8) . .
S4A_4 Na11_5 C09_1 133.1(9) 10_557 .
O34B_4 Na11_5 C09_1 122.3(9) 10_557 .
O36A_4 Na11_5 C09_1 125.8(8) 10_557 .
O3_6 C2_6 C1_6 117(2) . .
C2_6 O3_6 C3_6 121(3) . .
O3_6 C3_6 C4_6 105(2) . .
O5_6 C4_6 C3_6 121(2) . .
C4_6 O5_6 C5_6 111(2) . .
O5_6 C5_6 C6_6 107(2) . .
O7_6 C6_6 C5_6 110(3) . .
C7_6 O7_6 C6_6 116(3) . .
O7_6 C7_6 C8_6 108(2) . .
O9_6 C8_6 C7_6 110(3) . .
C8_6 O9_6 C9_6 127(3) . .
O9_6 C9_6 C10_6 111(2) . .
O11_6 C10_6 C9_6 119(3) . .
C10_6 O11_6 C11_6 131(3) . .
Na3_5 O1_7 Na8_5 144.7(5) . 8_454

loop_
_geom_bond_atom_site_label_1
_geom_bond_atom_site_label_2
_geom_bond_distance
_geom_bond_site_symmetry_2
Cu_1 N3_1 1.979(5) .
Cu_1 N1_1 1.997(5) .
Cu_1 N2_1 2.002(5) .
Cu_1 N4_1 2.019(5) .
N1_1 C01_1 1.362(7) .
N1_1 C04_1 1.399(7) .
C01_1 C25_1 1.389(8) .
C01_1 C02_1 1.451(8) .
C02_1 C03_1 1.341(8) .
C03_1 C04_1 1.412(8) .
C04_1 C05_1 1.373(8) .
C05_1 C61_1 1.382(8) .
C05_1 C06_1 1.490(7) .
N5_1 C09_1 1.39 .
N5_1 C08_1 1.39 .
N5_1 C11_1 1.480(9) .
C09_1 C10_1 1.39 .
C09_1 Na11_5 3.12(2) .
C10_1 C06_1 1.39 .
C06_1 C07_1 1.39 .
C07_1 C08_1 1.39 .
N2_1 C24_1 1.388(7) .
N2_1 C21_1 1.388(7) .
C21_1 C45_1 1.374(8) .
C21_1 C22_1 1.429(8) .
C22_1 C23_1 1.301(8) .
C23_1 C24_1 1.447(8) .
C24_1 C25_1 1.373(8) .
C25_1 C26_1 1.518(9) .
C26_1 C27_1 1.382(9) .
C26_1 C30_1 1.402(9) .
C27_1 C28_1 1.396(9) .
C28_1 N6_1 1.321(9) .
N6_1 C29_1 1.330(9) .
N6_1 C31_1 1.539(9) .
C29_1 C30_1 1.347(9) .
N3_1 C41_1 1.374(7) .
N3_1 C44_1 1.395(7) .
C41_1 C65_1 1.363(8) .
C41_1 C42_1 1.434(9) .
C42_1 C43_1 1.323(9) .
C43_1 C44_1 1.426(9) .
C44_1 C45_1 1.386(9) .
C45_1 C46_1 1.536(9) .
C46_1 C47_1 1.389(10) .
C46_1 C50_1 1.406(9) .
C47_1 C48_1 1.439(10) .
C48_1 N7_1 1.351(10) .
N7_1 C49_1 1.320(9) .
N7_1 C51_1 1.526(9) .
C49_1 C50_1 1.343(9) .
N4_1 C61_1 1.371(7) .
N4_1 C64_1 1.374(7) .
C61_1 C62_1 1.416(8) .
C62_1 C63_1 1.323(8) .
C63_1 C64_1 1.436(8) .
C64_1 C65_1 1.412(8) .
C65_1 C66_1 1.489(9) .
C66_1 C67_1 1.332(9) .
C66_1 C70_1 1.400(10) .
C67_1 C68_1 1.384(10) .
C68_1 N8_1 1.303(9) .
N8_1 C69_1 1.384(10) .
N8_1 C71_1 1.521(8) .
C69_1 C70_1 1.380(10) .
Cu_2 N2_2 1.990(5) .
Cu_2 N2_2 1.990(5) 9_666
Cu_2 N1_2 1.990(4) 9_666
Cu_2 N1_2 1.990(4) .
N1_2 C04_2 1.373(7) .
N1_2 C01_2 1.379(7) .
C01_2 C25_2 1.399(8) .
C01_2 C02_2 1.447(9) .
C02_2 C03_2 1.326(9) .
C04_2 C05_2 1.395(8) .
C04_2 C03_2 1.419(9) .
C05_2 C21_2 1.412(8) 9_666
C05_2 C06_2 1.495(8) .
C06_2 C07B_2 1.23(4) .
C06_2 C10A_2 1.335(11) .
C06_2 C07A_2 1.359(10) .
C06_2 C10B_2 1.46(3) .
C07A_2 C08A_2 1.375(12) .
C08A_2 N5_2 1.300(10) .
C09A_2 N5_2 1.268(10) .
C09A_2 C10A_2 1.435(12) .
C09A_2 Na10_5 3.028(12) .
C07B_2 C08B_2 1.36(5) .
C08B_2 N5_2 1.42(4) .
C09B_2 C10B_2 1.32(4) .
C09B_2 N5_2 1.42(3) .
C09B_2 Na10_5 2.04(4) .
C10B_2 Na10_5 2.32(3) .
N5_2 C11_2 1.493(8) .
N5_2 Na10_5 3.033(10) .
N2_2 C21_2 1.363(7) .
N2_2 C24_2 1.379(7) .
C21_2 C22_2 1.412(8) .
C21_2 C05_2 1.412(8) 9_666
C22_2 C23_2 1.354(8) .
C23_2 C24_2 1.436(8) .
C24_2 C25_2 1.393(8) .
C25_2 C26_2 1.459(8) .
C26_2 C27B_2 1.29(4) .
C26_2 C27A_2 1.363(11) .
C26_2 C30B_2 1.37(3) .
C26_2 C30A_2 1.403(11) .
N6_2 C28A_2 1.319(10) .
N6_2 C29A_2 1.320(12) .
N6_2 C29B_2 1.34(3) .
N6_2 C28B_2 1.35(4) .
N6_2 C31_2 1.512(8) .
C27A_2 C28A_2 1.357(11) .
C29A_2 C30A_2 1.388(13) .
C27B_2 C28B_2 1.51(5) .
C29B_2 C30B_2 1.36(4) .
C01_3 C02_3 1.497(10) .
C01_3 C14_3 1.501(9) .
C02_3 C03_3 1.390(10) .
C02_3 C07_3 1.393(9) .
C03_3 O01_3 1.385(8) .
C03_3 C04_3 1.386(10) .
C04_3 C05_3 1.395(10) .
C04_3 C31_3 1.551(11) .
C05_3 C06_3 1.330(11) .
C06_3 C07_3 1.420(11) .
C06_3 S1_3 1.803(7) .
O01_3 C08_3 1.477(8) .
O01_3 Na1_3 2.442(5) .
C08_3 C09_3 1.476(10) .
C09_3 O03_3 1.276(9) .
C09_3 O02_3 1.285(10) .
O03_3 Na1_3 2.478(6) .
O03_3 Na2_5 2.734(5) .
S1_3 O06A_3 1.425(8) .
S1_3 O04B_3 1.440(16) .
S1_3 O04A_3 1.462(7) .
S1_3 O05B_3 1.469(17) .
S1_3 O06B_3 1.494(15) .
S1_3 O05A_3 1.510(9) .
O05A_3 Na9_5 2.31(2) .
O05A_3 Na10_5 2.874(17) .
O06A_3 Na7_5 2.682(17) .
O04B_3 Na7_5 3.01(4) .
O06B_3 Na10_5 2.39(2) .
C11_3 C12_3 1.481(8) .
C11_3 C24_3 1.508(9) .
C12_3 C13_3 1.392(9) .
C12_3 C17_3 1.403(8) .
C13_3 O11_3 1.396(7) .
C13_3 C14_3 1.418(9) .
C14_3 C15_3 1.380(9) .
C15_3 C16_3 1.345(9) .
C16_3 C17_3 1.404(9) .
C16_3 S2_3 1.809(7) .
O11_3 C18_3 1.438(7) .
O11_3 Na1_3 2.449(4) .
C18_3 C19_3 1.509(9) .
C19_3 O13_3 1.224(8) .
C19_3 O12_3 1.297(8) .
O13_3 Na1_3 2.604(5) .
O13_3 Na2_5 2.861(5) .
S2_3 O14_3 1.427(6) .
S2_3 O16_3 1.444(6) .
S2_3 O15_3 1.477(6) .
O14_3 Na9_5 2.61(2) .
O14_3 Na10_5 2.774(12) .
O14_3 Na4_5 2.934(9) 7_544
O16_3 Na8_5 3.011(17) .
C21_3 C22_3 1.518(10) .
C21_3 C34_3 1.543(11) .
C22_3 C27_3 1.372(10) .
C22_3 C23_3 1.398(9) .
C23_3 O21_3 1.378(7) .
C23_3 C24_3 1.433(9) .
C24_3 C25_3 1.385(9) .
C25_3 C26_3 1.363(10) .
C26_3 C27_3 1.411(10) .
C26_3 S3_3 1.749(8) .
O21_3 C28_3 1.432(7) .
O21_3 Na1_3 2.422(5) .
C28_3 C29_3 1.532(9) .
C29_3 O23_3 1.206(8) .
C29_3 O22_3 1.292(8) .
C29_3 Na1_3 3.123(9) .
O22_3 Na4_5 2.901(7) .
O23_3 Na1_3 2.486(5) .
O23_3 Na2_5 2.801(5) .
S3_3 O25_3 1.357(7) .
S3_3 O24_3 1.419(7) .
S3_3 O26_3 1.518(7) .
O24_3 Na8_5 2.659(15) .
O26_3 Na6_5 2.578(12) .
C31_3 C32_3 1.478(11) .
C32_3 C37_3 1.420(12) .
C32_3 C33_3 1.426(12) .
C33_3 C34_3 1.382(11) .
C33_3 O31_3 1.419(9) .
C34_3 C35_3 1.410(11) .
C35_3 C36_3 1.422(13) .
C36_3 C37_3 1.381(13) .
C36_3 S4_3 1.796(10) .
O31_3 C38_3 1.489(8) .
O31_3 Na1_3 2.404(5) .
C38_3 C39_3 1.425(12) .
C39_3 O33_3 1.203(10) .
C39_3 O32_3 1.332(9) .
O33_3 Na1_3 2.558(6) .
O33_3 Na2_5 2.758(6) .
S4_3 O36A_3 1.330(7) .
S4_3 O34B_3 1.36(2) .
S4_3 O36B_3 1.40(3) .
S4_3 O35A_3 1.450(8) .
S4_3 O35B_3 1.50(3) .
S4_3 O34A_3 1.553(11) .
O34A_3 Na6_5 2.784(15) .
O36A_3 Na7_5 2.993(19) .
O34B_3 Na6_5 2.80(2) .
O36B_3 Na7_5 2.48(3) .
Na1_3 Na2_5 3.347(3) .
C01_4 C02_4 1.517(10) .
C01_4 C14_4 1.537(9) .
C02_4 C07_4 1.384(10) .
C02_4 C03_4 1.395(11) .
C03_4 C04_4 1.339(11) .
C03_4 O01_4 1.413(8) .
C04_4 C05_4 1.400(11) .
C04_4 C31_4 1.541(12) .
C05_4 C06_4 1.345(12) .
C06_4 C07_4 1.383(12) .
C06_4 S1A_4 1.793(9) .
C06_4 S1B_4 1.89(2) .
O01_4 C08_4 1.457(8) .
O01_4 Na1_4 2.439(5) .
C08_4 C09_4 1.482(11) .
C09_4 O03_4 1.222(9) .
C09_4 O02_4 1.280(9) .
O03_4 Na1_4 2.495(6) .
O03_4 Na2_5 2.772(5) .
S1A_4 O04A_4 1.411(11) .
S1A_4 O06A_4 1.432(13) .
S1A_4 O05A_4 1.455(11) .
O06A_4 Na5_5 2.40(2) .
S1B_4 O05B_4 1.417(16) .
S1B_4 O06B_4 1.447(18) .
S1B_4 O04B_4 1.460(17) .
C11_4 C12_4 1.491(8) .
C11_4 C24_4 1.509(9) .
C12_4 C17_4 1.383(8) .
C12_4 C13_4 1.391(8) .
C13_4 C14_4 1.396(9) .
C13_4 O11_4 1.398(7) .
C14_4 C15_4 1.392(9) .
C15_4 C16_4 1.365(9) .
C16_4 C17_4 1.390(8) .
C16_4 S2_4 1.792(6) .
O11_4 C18_4 1.416(8) .
O11_4 Na1_4 2.437(5) .
C18_4 C19_4 1.518(9) .
C19_4 O13_4 1.209(9) .
C19_4 O12_4 1.317(8) .
O13_4 Na1_4 2.622(6) .
O13_4 Na2_5 2.798(5) .
S2_4 O16_4 1.439(5) .
S2_4 O15_4 1.454(5) .
S2_4 O14_4 1.463(5) .
O14_4 Na4_5 2.929(6) 8_454
O15_4 Na3_5 2.790(9) .
C21_4 C22_4 1.495(11) .
C21_4 C34_4 1.513(13) .
C22_4 C27_4 1.366(10) .
C22_4 C23_4 1.417(10) .
C23_4 C24_4 1.391(10) .
C23_4 O21_4 1.417(8) .
C24_4 C25_4 1.396(9) .
C25_4 C26_4 1.420(11) .
C26_4 C27_4 1.360(12) .
C26_4 S3_4 1.792(8) .
O21_4 C28_4 1.464(7) .
O21_4 Na1_4 2.397(5) .
C28_4 C29_4 1.497(9) .
C29_4 O23_4 1.202(8) .
C29_4 O22_4 1.296(8) .
C29_4 Na1_4 3.117(9) .
O22_4 Na4_5 2.978(7) .
O23_4 Na1_4 2.501(5) .
O23_4 Na2_5 2.760(5) .
S3_4 O24_4 1.426(7) .
S3_4 O26_4 1.434(9) .
S3_4 O25_4 1.458(9) .
O25_4 Na3_5 2.784(12) .
C31_4 C32_4 1.492(13) .
O31_4 C33_4 1.363(9) .
O31_4 C38_4 1.477(8) .
O31_4 Na1_4 2.437(6) .
C38_4 C39_4 1.520(13) .
C39_4 O33_4 1.257(12) .
C39_4 O32_4 1.354(10) .
O33_4 Na1_4 2.514(7) .
O33_4 Na2_5 2.753(6) .
S4A_4 O35A_4 1.323(13) .
S4A_4 O34A_4 1.421(16) .
S4A_4 O36A_4 1.583(13) .
S4A_4 C36_4 2.288(17) .
S4A_4 Na11_5 2.52(2) 10_657
O34A_4 Na11_5 1.74(4) 10_657
O36A_4 Na11_5 2.95(3) 10_657
S4B_4 O34B_4 1.377(15) .
S4B_4 O36B_4 1.458(15) .
S4B_4 O35B_4 1.480(17) .
S4B_4 C36_4 1.835(14) .
O34B_4 Na11_5 2.77(3) 10_657
O36B_4 Na5_5 2.99(3) .
C32_4 C37_4 1.398(14) .
C32_4 C33_4 1.406(13) .
C33_4 C34_4 1.355(13) .
C34_4 C35_4 1.513(14) .
C35_4 C36_4 1.380(19) .
C36_4 C37_4 1.377(17) .
Na1_4 Na2_5 3.361(3) .
Na3_5 O1_7 2.595(14) .
Na4_5 O14_4 2.929(6) 7_544
Na4_5 O14_3 2.934(9) 8_454
Na4_5 Na9_5 3.18(2) 8_454
Na6_5 Na11_5 2.27(2) .
Na8_5 O1_7 2.636(16) 7_544
Na9_5 Na10_5 2.38(2) .
Na9_5 Na4_5 3.18(2) 7_544
Na11_5 O34A_4 1.74(4) 10_557
Na11_5 S4A_4 2.52(2) 10_557
Na11_5 O34B_4 2.77(3) 10_557
Na11_5 O36A_4 2.95(3) 10_557
C1_6 C2_6 1.494(18) .
C2_6 O3_6 1.401(18) .
O3_6 C3_6 1.422(17) .
C3_6 C4_6 1.474(17) .
C4_6 O5_6 1.397(17) .
O5_6 C5_6 1.429(17) .
C5_6 C6_6 1.497(19) .
C6_6 O7_6 1.421(19) .
O7_6 C7_6 1.402(19) .
C7_6 C8_6 1.488(19) .
C8_6 O9_6 1.371(19) .
O9_6 C9_6 1.401(17) .
C9_6 C10_6 1.453(17) .
C10_6 O11_6 1.345(17) .
O11_6 C11_6 1.457(17) .
O1_7 Na8_5 2.636(16) 8_454
